data_7034094
loop_
_publ_author_name
'Al-Khafaji, Yahya'
'Sun, Xinsen'
'Prior, Timothy J.'
'Elsegood, Mark R. J.'
'Redshaw, Carl'

_publ_section_title
;
 Tetraphenolate niobium and tantalum complexes for the ring opening
 polymerization of \e-caprolactone.
;
_journal_issue 27
_journal_name_full 'Dalton transactions (Cambridge, England : 2003)'
_journal_page_first 12349
_journal_page_last 12356
_journal_paper_doi 10.1039/c5dt00272a
_journal_volume 44
_journal_year 2015
_chemical_formula_moiety 'C130 H179 Cl N Nb O8, 3.5(C2 H3 N)'
_chemical_formula_sum 'C137 H189.5 Cl N4.5 Nb O8'
_chemical_formula_weight 2155.78
_chemical_name_systematic
; 
 ? 
;
_space_group_crystal_system monoclinic
_space_group_IT_number 14
_space_group_name_Hall '-P 2ybc'
_space_group_name_H-M_alt 'P 1 21/c 1'
_symmetry_space_group_name_Hall '-P 2ybc'
_symmetry_space_group_name_H-M 'P 1 21/c 1'
_atom_sites_solution_hydrogens geom
_audit_creation_method SHELXL-2014
_audit_update_record
;
2015-01-15 deposited with the CCDC.
2015-02-18 downloaded from the CCDC.
;
_cell_angle_alpha 90
_cell_angle_beta 93.6385(17)
_cell_angle_gamma 90
_cell_formula_units_Z 4
_cell_length_a 30.358(2)
_cell_length_b 17.6674(12)
_cell_length_c 24.5131(17)
_cell_measurement_temperature 100(2)
_cell_measurement_theta_max 25.0
_cell_measurement_theta_min 2.3
_cell_volume 13121.0(15)
_computing_cell_refinement
; 
Rigaku CrystalClear-SM Expert 3.1 b27 
;
_computing_data_collection
; 
Rigaku CrystalClear-SM Expert 3.1 b27 
;
_computing_data_reduction
; 
Rigaku CrystalClear-SM Expert 3.1 b27 
;
_computing_molecular_graphics 'Bruker SHEXTL'
_computing_publication_material 'Bruker SHEXTL'
_computing_structure_refinement 'SHELXL-2014 (Sheldrick, 2014)'
_computing_structure_solution 'SHELXS (Sheldrick, 2008)'
_diffrn_ambient_temperature 100(2)
_diffrn_detector CCD
_diffrn_detector_area_resol_mean 28.5714
_diffrn_measured_fraction_theta_full 0.966
_diffrn_measured_fraction_theta_max 0.994
_diffrn_measurement_device
;
AFC12 (Right): Kappa 3 circle
;
_diffrn_measurement_device_type
;
Rigaku Saturn724+ (2x2 bin mode)
;
_diffrn_measurement_method 'profile data from \w-scans'
_diffrn_radiation_monochromator Mirrors
_diffrn_radiation_type MoK\a
_diffrn_radiation_wavelength 0.71073
_diffrn_reflns_av_R_equivalents 0.0722
_diffrn_reflns_av_unetI/netI 0.0958
_diffrn_reflns_Laue_measured_fraction_full 0.966
_diffrn_reflns_Laue_measured_fraction_max 0.994
_diffrn_reflns_limit_h_max 36
_diffrn_reflns_limit_h_min -35
_diffrn_reflns_limit_k_max 21
_diffrn_reflns_limit_k_min -16
_diffrn_reflns_limit_l_max 29
_diffrn_reflns_limit_l_min -23
_diffrn_reflns_number 69292
_diffrn_reflns_point_group_measured_fraction_full 0.966
_diffrn_reflns_point_group_measured_fraction_max 0.994
_diffrn_reflns_theta_full 25.242
_diffrn_reflns_theta_max 25.000
_diffrn_reflns_theta_min 2.323
_diffrn_source 'Sealed Tube'
_diffrn_standards_decay_% 0
_diffrn_standards_interval_count 0
_diffrn_standards_interval_time 0
_diffrn_standards_number 0
_exptl_absorpt_coefficient_mu 0.166
_exptl_absorpt_correction_T_max 1.000
_exptl_absorpt_correction_T_min 0.699
_exptl_absorpt_correction_type multi-scan
_exptl_crystal_colour Orange
_exptl_crystal_density_diffrn 1.091
_exptl_crystal_description Block
_exptl_crystal_F_000 4660
_exptl_crystal_recrystallization_method 'Re-crystallisation from solvent: acetonitrile'
_exptl_crystal_size_max 0.080
_exptl_crystal_size_mid 0.060
_exptl_crystal_size_min 0.060
_platon_squeeze_details
; (replace by semicolon in column 1 when used as .sqf) 
TITL CR515 in P2(1)/c 
CELL   30.3580   17.6674   24.5131     90.00     93.64     90.00 
SPGR P21/c 
Q101 0.765 0.819 0.664 !       1.39 eA-3 
C102 1.002 0.468 0.537 !       1.30 eA-3 
Q103 0.723 0.686 0.163 !       1.21 eA-3 
Q104 0.804 0.894 0.177 !       1.08 eA-3 
C105 1.000 1.000 0.000 !       1.06 eA-3 
Q106 0.277 0.187 0.381 !       0.90 eA-3 
Q107 0.304 0.655 0.591 !       0.69 eA-3 
Q108 0.232 0.175 0.384 !       0.67 eA-3 
Q109 0.400 0.580 0.415 !       0.63 eA-3 
Q110 0.461 0.405 0.437 !       0.60 eA-3 
Q111 0.985 0.922 0.174 !       0.60 eA-3 
Q112 0.202 0.754 0.390 !       0.60 eA-3 
Q113 0.788 0.654 0.555 !       0.59 eA-3 
C114 0.399 0.794 0.006 !       0.58 eA-3 
Q115 0.491 0.455 0.530 !       0.57 eA-3 
Q116 0.172 0.433 0.283 !       0.57 eA-3 
Q117 0.209 0.045 0.861 !       0.57 eA-3 
Q118 0.678 0.471-0.003 !       0.55 eA-3 
Q119 0.806 0.099 0.365 !       0.55 eA-3 
Q120 0.819 0.521 0.409 !       0.55 eA-3 
Q121 0.233 0.267 0.779 !       0.54 eA-3 
C122 0.642 0.846 0.368 !       0.54 eA-3 
Q123 0.025 0.418 0.736 !       0.54 eA-3 
Q124 0.771 0.719 0.106 !       0.53 eA-3 
Q125 0.220 0.271 0.817 !       0.53 eA-3 
Q126 0.861 0.074 0.350 !       0.52 eA-3 
Q127 0.743 0.830 0.125 !       0.52 eA-3 
Q128 0.905 0.250 0.694 !       0.51 eA-3 
Q129 0.196 0.833 0.070 !       0.51 eA-3 
Q130 0.196 0.277 0.750 !       0.50 eA-3 
Q131 0.186 0.313 0.409 !       0.50 eA-3 
Q132 0.750 0.671 0.196 !       0.50 eA-3 
;
_refine_diff_density_max 0.894
_refine_diff_density_min -0.904
_refine_diff_density_rms 0.067
_refine_ls_extinction_method none
_refine_ls_goodness_of_fit_ref 1.057
_refine_ls_hydrogen_treatment constr
_refine_ls_matrix_type full
_refine_ls_number_parameters 1529
_refine_ls_number_reflns 22952
_refine_ls_number_restraints 308
_refine_ls_restrained_S_all 1.064
_refine_ls_R_factor_all 0.1349
_refine_ls_R_factor_gt 0.0720
_refine_ls_shift/su_max 0.002
_refine_ls_shift/su_mean 0.000
_refine_ls_structure_factor_coef Fsqd
_refine_ls_weighting_details 'w=1/[\s^2^(Fo^2^)+(0.0567P)^2^+25.6859P] where P=(Fo^2^+2Fc^2^)/3'
_refine_ls_weighting_scheme calc
_refine_ls_wR_factor_gt 0.1493
_refine_ls_wR_factor_ref 0.1833
_reflns_Friedel_coverage 0.000
_reflns_number_gt 13966
_reflns_number_total 22952
_reflns_threshold_expression 'I > 2\s(I)'
_cod_data_source_file c5dt00272a2.cif
_cod_data_source_block cr515
_cod_depositor_comments
;
The following automatic conversions were performed:

'_exptl_absorpt_correction_type' value 'Multi-scan' changed to
'multi-scan' according to
/usr/data/users/saulius/crontab/automatic-downloads/rss-feeds/RSC/lib/dictionaries/cif_core.dic
dictionary named 'cif_core.dic' version 2.4.2 from 2011-04-26.

Automatic conversion script
Id: cif_fix_values 3008 2015-01-20 13:52:24Z robertas 

 Adding full bibliography for 7034090--7034096.cif.
;
_cod_original_formula_sum 'C137 H189.50 Cl N4.50 Nb O8'
_cod_database_code 7034094
_shelx_space_group_comment
; 
The symmetry employed for this shelxl refinement is uniquely defined 
by the following loop, which should always be used as a source of 
symmetry information in preference to the above space-group names. 
They are only intended as comments. 
;
_shelx_estimated_absorpt_t_min 0.987
_shelx_estimated_absorpt_t_max 0.990
_shelxl_version_number 2014-3

loop_
_space_group_symop_operation_xyz
'x, y, z'
'-x, y+1/2, -z+1/2'
'-x, -y, -z'
'x, -y-1/2, z-1/2'

loop_
_atom_site_label
_atom_site_type_symbol
_atom_site_fract_x
_atom_site_fract_y
_atom_site_fract_z
_atom_site_U_iso_or_equiv
_atom_site_adp_type
_atom_site_occupancy
_atom_site_site_symmetry_order
_atom_site_calc_flag
_atom_site_refinement_flags_posn
_atom_site_refinement_flags_adp
_atom_site_refinement_flags_occupancy
_atom_site_disorder_assembly
_atom_site_disorder_group
Nb1 Nb 0.74710(2) 0.81130(2) 0.63746(2) 0.02798(11) Uani 1 1 d . . . . .
Cl1 Cl 0.71719(4) 0.85474(7) 0.72048(5) 0.0435(3) Uani 1 1 d . . . . .
O1 O 0.70417(9) 0.85934(15) 0.59046(12) 0.0271(7) Uani 1 1 d . . . . .
O2 O 0.78559(9) 0.89857(16) 0.63971(13) 0.0313(7) Uani 1 1 d . . . . .
O3 O 0.94974(9) 1.11714(17) 0.42291(14) 0.0367(8) Uani 1 1 d . . . . .
H3 H 0.9452 1.0855 0.4475 0.055 Uiso 1 1 calc R U . . .
O4 O 0.92977(11) 0.85849(18) 0.42417(14) 0.0442(9) Uani 1 1 d . . . . .
H4 H 0.9082 0.8783 0.4386 0.066 Uiso 1 1 calc R U . . .
O5 O 0.71260(9) 0.72048(16) 0.64093(12) 0.0299(7) Uani 1 1 d . . . . .
O6 O 0.78497(9) 0.76560(16) 0.58543(12) 0.0291(7) Uani 1 1 d . . . . .
O7 O 0.50645(11) 0.5238(2) 0.42457(18) 0.0554(11) Uani 1 1 d . . . . .
H7 H 0.5061 0.5707 0.4188 0.083 Uiso 1 1 calc R U . . .
O8 O 0.55154(12) 0.77297(19) 0.43351(16) 0.0514(10) Uani 1 1 d . . . . .
H8 H 0.5776 0.7577 0.4391 0.077 Uiso 1 1 calc R U . . .
C1 C 0.68678(14) 0.9131(2) 0.55400(19) 0.0289(10) Uani 1 1 d . . . . .
C2 C 0.64088(14) 0.9253(2) 0.54830(19) 0.0299(10) Uani 1 1 d . . . . .
C3 C 0.62633(15) 0.9822(3) 0.5118(2) 0.0369(12) Uani 1 1 d . . . . .
H3A H 0.5955 0.9919 0.5073 0.044 Uiso 1 1 calc R U . . .
C4 C 0.65434(15) 1.0253(3) 0.4816(2) 0.0383(12) Uani 1 1 d . . . . .
C5 C 0.69894(14) 1.0088(3) 0.4875(2) 0.0357(11) Uani 1 1 d . . . . .
H5 H 0.7187 1.0369 0.4668 0.043 Uiso 1 1 calc R U . . .
C6 C 0.71578(14) 0.9528(2) 0.52243(19) 0.0300(10) Uani 1 1 d . . . . .
C7 C 0.60769(14) 0.8795(3) 0.5798(2) 0.0342(11) Uani 1 1 d . . . . .
C8 C 0.61444(15) 0.7939(2) 0.5697(2) 0.0399(12) Uani 1 1 d . . . . .
H8A H 0.6432 0.7782 0.5863 0.060 Uiso 1 1 calc R U . . .
H8B H 0.6134 0.7842 0.5302 0.060 Uiso 1 1 calc R U . . .
H8C H 0.5910 0.7652 0.5860 0.060 Uiso 1 1 calc R U . . .
C9 C 0.55982(14) 0.8975(3) 0.5608(2) 0.0442(13) Uani 1 1 d . . . . .
H9A H 0.5399 0.8659 0.5809 0.066 Uiso 1 1 calc R U . . .
H9B H 0.5552 0.8872 0.5216 0.066 Uiso 1 1 calc R U . . .
H9C H 0.5537 0.9510 0.5678 0.066 Uiso 1 1 calc R U . . .
C10 C 0.61452(15) 0.8971(3) 0.6408(2) 0.0414(12) Uani 1 1 d . . . . .
H10A H 0.6066 0.9500 0.6473 0.062 Uiso 1 1 calc R U . . .
H10B H 0.6455 0.8888 0.6529 0.062 Uiso 1 1 calc R U . . .
H10C H 0.5958 0.8638 0.6614 0.062 Uiso 1 1 calc R U . . .
C11 C 0.63811(17) 1.0878(3) 0.4413(3) 0.0583(16) Uani 1 1 d . U . . .
C12 C 0.58802(18) 1.0966(4) 0.4380(3) 0.0688(19) Uani 1 1 d . U . . .
H12A H 0.5794 1.1364 0.4116 0.103 Uiso 1 1 calc R U . . .
H12B H 0.5783 1.1104 0.4740 0.103 Uiso 1 1 calc R U . . .
H12C H 0.5742 1.0487 0.4262 0.103 Uiso 1 1 calc R U . . .
C13 C 0.6514(2) 1.0669(5) 0.3841(3) 0.096(2) Uani 1 1 d . U . . .
H13A H 0.6367 1.0197 0.3724 0.144 Uiso 1 1 calc R U . . .
H13B H 0.6835 1.0602 0.3848 0.144 Uiso 1 1 calc R U . . .
H13C H 0.6425 1.1075 0.3585 0.144 Uiso 1 1 calc R U . . .
C14 C 0.6590(2) 1.1626(4) 0.4597(4) 0.098(2) Uani 1 1 d . U . . .
H14A H 0.6912 1.1580 0.4611 0.146 Uiso 1 1 calc R U . . .
H14B H 0.6496 1.1754 0.4962 0.146 Uiso 1 1 calc R U . . .
H14C H 0.6495 1.2025 0.4338 0.146 Uiso 1 1 calc R U . . .
C15 C 0.76511(13) 0.9369(2) 0.52841(18) 0.0279(10) Uani 1 1 d . . . . .
H15 H 0.7686 0.8852 0.5447 0.033 Uiso 1 1 calc R U . . .
C16 C 0.79879(13) 0.9692(2) 0.6232(2) 0.0299(10) Uani 1 1 d . . . . .
C17 C 0.82226(14) 1.0187(2) 0.6602(2) 0.0316(11) Uani 1 1 d . . . . .
C18 C 0.82986(14) 1.0924(3) 0.6409(2) 0.0367(12) Uani 1 1 d . . . . .
H18 H 0.8453 1.1268 0.6649 0.044 Uiso 1 1 calc R U . . .
C19 C 0.81621(15) 1.1177(3) 0.5891(2) 0.0374(12) Uani 1 1 d . . . . .
C20 C 0.79539(14) 1.0663(2) 0.5540(2) 0.0329(11) Uani 1 1 d . . . . .
H20 H 0.7860 1.0822 0.5182 0.040 Uiso 1 1 calc R U . . .
C21 C 0.78753(13) 0.9917(2) 0.56931(19) 0.0289(10) Uani 1 1 d . . . . .
C22 C 0.83806(15) 0.9970(3) 0.7193(2) 0.0375(12) Uani 1 1 d . . . . .
C23 C 0.79860(18) 0.9956(3) 0.7541(2) 0.0567(16) Uani 1 1 d . . . . .
H23A H 0.7842 1.0453 0.7529 0.085 Uiso 1 1 calc R U . . .
H23B H 0.8084 0.9835 0.7920 0.085 Uiso 1 1 calc R U . . .
H23C H 0.7776 0.9571 0.7400 0.085 Uiso 1 1 calc R U . . .
C24 C 0.86217(18) 0.9203(3) 0.7210(2) 0.0558(16) Uani 1 1 d . . . . .
H24A H 0.8416 0.8804 0.7083 0.084 Uiso 1 1 calc R U . . .
H24B H 0.8733 0.9094 0.7586 0.084 Uiso 1 1 calc R U . . .
H24C H 0.8870 0.9223 0.6973 0.084 Uiso 1 1 calc R U . . .
C25 C 0.87164(16) 1.0544(3) 0.7453(2) 0.0495(14) Uani 1 1 d . . . . .
H25A H 0.8964 1.0598 0.7219 0.074 Uiso 1 1 calc R U . . .
H25B H 0.8826 1.0361 0.7814 0.074 Uiso 1 1 calc R U . . .
H25C H 0.8572 1.1035 0.7491 0.074 Uiso 1 1 calc R U . . .
C26 C 0.82360(16) 1.1997(3) 0.5696(2) 0.0436(13) Uani 1 1 d . . . . .
C27 C 0.7795(2) 1.2356(3) 0.5531(3) 0.076(2) Uani 1 1 d . . . . .
H27A H 0.7655 1.2080 0.5220 0.114 Uiso 1 1 calc R U . . .
H27B H 0.7841 1.2885 0.5427 0.114 Uiso 1 1 calc R U . . .
H27C H 0.7605 1.2337 0.5839 0.114 Uiso 1 1 calc R U . . .
C28 C 0.85241(19) 1.1980(3) 0.5208(3) 0.0604(17) Uani 1 1 d . . . . .
H28A H 0.8799 1.1710 0.5309 0.091 Uiso 1 1 calc R U . . .
H28B H 0.8592 1.2499 0.5100 0.091 Uiso 1 1 calc R U . . .
H28C H 0.8366 1.1719 0.4902 0.091 Uiso 1 1 calc R U . . .
C29 C 0.8471(2) 1.2479(3) 0.6145(3) 0.072(2) Uani 1 1 d . . . . .
H29A H 0.8291 1.2500 0.6462 0.109 Uiso 1 1 calc R U . . .
H29B H 0.8514 1.2993 0.6006 0.109 Uiso 1 1 calc R U . . .
H29C H 0.8759 1.2254 0.6252 0.109 Uiso 1 1 calc R U . . .
C30 C 0.78486(14) 0.9338(2) 0.47250(18) 0.0278(10) Uani 1 1 d . . . . .
C31 C 0.82528(13) 0.9655(2) 0.46126(19) 0.0284(10) Uani 1 1 d . . . . .
H31 H 0.8411 0.9936 0.4891 0.034 Uiso 1 1 calc R U . . .
C32 C 0.84327(14) 0.9576(2) 0.41092(19) 0.0299(10) Uani 1 1 d . . . . .
C33 C 0.82066(15) 0.9164(3) 0.3703(2) 0.0385(12) Uani 1 1 d . . . . .
H33 H 0.8323 0.9112 0.3354 0.046 Uiso 1 1 calc R U . . .
C34 C 0.78077(16) 0.8826(3) 0.3808(2) 0.0429(13) Uani 1 1 d . . . . .
H34 H 0.7656 0.8529 0.3533 0.052 Uiso 1 1 calc R U . . .
C35 C 0.76310(15) 0.8917(3) 0.4307(2) 0.0357(11) Uani 1 1 d . . . . .
H35 H 0.7355 0.8689 0.4368 0.043 Uiso 1 1 calc R U . . .
C36 C 0.88603(14) 0.9992(2) 0.40154(19) 0.0304(10) Uani 1 1 d . . . . .
H36 H 0.9039 0.9996 0.4373 0.036 Uiso 1 1 calc R U . . .
C37 C 0.90992(14) 1.1363(3) 0.3955(2) 0.0324(11) Uani 1 1 d . . . . .
C38 C 0.90464(14) 1.2104(2) 0.37549(19) 0.0326(11) Uani 1 1 d . . . . .
C39 C 0.86495(15) 1.2276(3) 0.3462(2) 0.0406(12) Uani 1 1 d . . . . .
H39 H 0.8610 1.2774 0.3320 0.049 Uiso 1 1 calc R U . . .
C40 C 0.83101(15) 1.1758(3) 0.3369(2) 0.0434(13) Uani 1 1 d . . . . .
C41 C 0.83794(15) 1.1029(3) 0.3572(2) 0.0395(12) Uani 1 1 d . . . . .
H41 H 0.8153 1.0662 0.3510 0.047 Uiso 1 1 calc R U . . .
C42 C 0.87688(14) 1.0821(2) 0.38606(18) 0.0290(10) Uani 1 1 d . . . . .
C43 C 0.94218(15) 1.2693(3) 0.3829(2) 0.0362(11) Uani 1 1 d . . . . .
C44 C 0.95353(17) 1.2840(3) 0.4440(2) 0.0461(13) Uani 1 1 d . . . . .
H44A H 0.9763 1.3233 0.4481 0.069 Uiso 1 1 calc R U . . .
H44B H 0.9646 1.2372 0.4615 0.069 Uiso 1 1 calc R U . . .
H44C H 0.9270 1.3008 0.4613 0.069 Uiso 1 1 calc R U . . .
C45 C 0.92923(17) 1.3448(3) 0.3560(3) 0.0539(15) Uani 1 1 d . . . . .
H45A H 0.9231 1.3373 0.3167 0.081 Uiso 1 1 calc R U . . .
H45B H 0.9535 1.3810 0.3621 0.081 Uiso 1 1 calc R U . . .
H45C H 0.9028 1.3646 0.3720 0.081 Uiso 1 1 calc R U . . .
C46 C 0.98279(15) 1.2403(3) 0.3549(2) 0.0429(13) Uani 1 1 d . . . . .
H46A H 0.9748 1.2308 0.3162 0.064 Uiso 1 1 calc R U . . .
H46B H 0.9932 1.1933 0.3725 0.064 Uiso 1 1 calc R U . . .
H46C H 1.0063 1.2785 0.3582 0.064 Uiso 1 1 calc R U . . .
C47 C 0.78759(16) 1.1944(3) 0.3043(3) 0.0666(17) Uani 1 1 d D U . . .
C48 C 0.7478(3) 1.1762(8) 0.3373(7) 0.098(4) Uani 0.81(2) 1 d D U P A 1
H48A H 0.7205 1.1885 0.3156 0.147 Uiso 0.81(2) 1 calc R U P A 1
H48B H 0.7479 1.1222 0.3465 0.147 Uiso 0.81(2) 1 calc R U P A 1
H48C H 0.7494 1.2062 0.3710 0.147 Uiso 0.81(2) 1 calc R U P A 1
C49 C 0.7839(4) 1.1450(5) 0.2523(5) 0.084(3) Uani 0.81(2) 1 d D U P A 1
H49A H 0.8090 1.1554 0.2302 0.126 Uiso 0.81(2) 1 calc R U P A 1
H49B H 0.7840 1.0915 0.2627 0.126 Uiso 0.81(2) 1 calc R U P A 1
H49C H 0.7564 1.1569 0.2311 0.126 Uiso 0.81(2) 1 calc R U P A 1
C50 C 0.7856(5) 1.2786(4) 0.2878(5) 0.060(3) Uani 0.81(2) 1 d D U P A 1
H50A H 0.8110 1.2909 0.2666 0.091 Uiso 0.81(2) 1 calc R U P A 1
H50B H 0.7582 1.2884 0.2655 0.091 Uiso 0.81(2) 1 calc R U P A 1
H50C H 0.7864 1.3101 0.3207 0.091 Uiso 0.81(2) 1 calc R U P A 1
C48X C 0.7594(10) 1.204(3) 0.3567(10) 0.067(7) Uani 0.19(2) 1 d D U P A 2
H48D H 0.7727 1.2439 0.3804 0.100 Uiso 0.19(2) 1 calc R U P A 2
H48E H 0.7291 1.2187 0.3450 0.100 Uiso 0.19(2) 1 calc R U P A 2
H48F H 0.7591 1.1564 0.3769 0.100 Uiso 0.19(2) 1 calc R U P A 2
C49X C 0.7631(17) 1.132(2) 0.272(2) 0.099(11) Uani 0.19(2) 1 d D U P A 2
H49D H 0.7362 1.1532 0.2540 0.148 Uiso 0.19(2) 1 calc R U P A 2
H49E H 0.7821 1.1116 0.2452 0.148 Uiso 0.19(2) 1 calc R U P A 2
H49F H 0.7553 1.0921 0.2976 0.148 Uiso 0.19(2) 1 calc R U P A 2
C50X C 0.782(2) 1.2708(18) 0.274(2) 0.080(12) Uani 0.19(2) 1 d D U P A 2
H50D H 0.7982 1.3104 0.2947 0.120 Uiso 0.19(2) 1 calc R U P A 2
H50E H 0.7941 1.2663 0.2376 0.120 Uiso 0.19(2) 1 calc R U P A 2
H50F H 0.7508 1.2840 0.2693 0.120 Uiso 0.19(2) 1 calc R U P A 2
C51 C 0.93506(15) 0.8921(3) 0.3739(2) 0.0341(11) Uani 1 1 d . . . . .
C52 C 0.96290(15) 0.8560(3) 0.3378(2) 0.0365(11) Uani 1 1 d . . . . .
C53 C 0.96730(15) 0.8905(3) 0.2877(2) 0.0375(12) Uani 1 1 d . . . . .
H53 H 0.9857 0.8670 0.2627 0.045 Uiso 1 1 calc R U . . .
C54 C 0.94608(14) 0.9580(3) 0.2718(2) 0.0340(11) Uani 1 1 d . . . . .
C55 C 0.91967(14) 0.9911(3) 0.30909(19) 0.0324(11) Uani 1 1 d . . . . .
H55 H 0.9047 1.0368 0.2992 0.039 Uiso 1 1 calc R U . . .
C56 C 0.91409(14) 0.9604(2) 0.36026(19) 0.0306(10) Uani 1 1 d . . . . .
C57 C 0.98768(17) 0.7819(3) 0.3546(2) 0.0461(13) Uani 1 1 d . . . . .
C58 C 1.0161(2) 0.7550(3) 0.3092(3) 0.0713(19) Uani 1 1 d . . . . .
H58A H 1.0382 0.7937 0.3023 0.107 Uiso 1 1 calc R U . . .
H58B H 0.9974 0.7461 0.2758 0.107 Uiso 1 1 calc R U . . .
H58C H 1.0311 0.7078 0.3205 0.107 Uiso 1 1 calc R U . . .
C59 C 1.01834(19) 0.7960(3) 0.4057(3) 0.0645(18) Uani 1 1 d . . . . .
H59A H 1.0402 0.8345 0.3977 0.097 Uiso 1 1 calc R U . . .
H59B H 1.0334 0.7488 0.4165 0.097 Uiso 1 1 calc R U . . .
H59C H 1.0009 0.8137 0.4355 0.097 Uiso 1 1 calc R U . . .
C60 C 0.9545(2) 0.7187(3) 0.3653(2) 0.0586(16) Uani 1 1 d . . . . .
H60A H 0.9706 0.6724 0.3762 0.088 Uiso 1 1 calc R U . . .
H60B H 0.9359 0.7090 0.3319 0.088 Uiso 1 1 calc R U . . .
H60C H 0.9360 0.7343 0.3946 0.088 Uiso 1 1 calc R U . . .
C61 C 0.95315(16) 0.9937(3) 0.2157(2) 0.0412(12) Uani 1 1 d . . . . .
C62 C 1.00159(17) 1.0176(3) 0.2136(2) 0.0574(16) Uani 1 1 d . . . . .
H62A H 1.0207 0.9733 0.2201 0.086 Uiso 1 1 calc R U . . .
H62B H 1.0087 1.0558 0.2418 0.086 Uiso 1 1 calc R U . . .
H62C H 1.0063 1.0389 0.1775 0.086 Uiso 1 1 calc R U . . .
C63 C 0.92393(18) 1.0640(3) 0.2049(2) 0.0502(14) Uani 1 1 d . . . . .
H63A H 0.9287 1.0842 0.1685 0.075 Uiso 1 1 calc R U . . .
H63B H 0.9316 1.1026 0.2326 0.075 Uiso 1 1 calc R U . . .
H63C H 0.8928 1.0499 0.2067 0.075 Uiso 1 1 calc R U . . .
C64 C 0.94112(19) 0.9368(3) 0.1700(2) 0.0537(15) Uani 1 1 d . . . . .
H64A H 0.9586 0.8906 0.1761 0.081 Uiso 1 1 calc R U . . .
H64B H 0.9475 0.9590 0.1347 0.081 Uiso 1 1 calc R U . . .
H64C H 0.9096 0.9245 0.1700 0.081 Uiso 1 1 calc R U . . .
C65 C 0.69449(13) 0.6508(2) 0.62728(19) 0.0295(10) Uani 1 1 d . . . . .
C66 C 0.69727(13) 0.6259(2) 0.57294(19) 0.0283(10) Uani 1 1 d . . . . .
C67 C 0.68247(14) 0.5535(2) 0.5588(2) 0.0311(11) Uani 1 1 d . . . . .
H67 H 0.6856 0.5357 0.5227 0.037 Uiso 1 1 calc R U . . .
C68 C 0.66330(15) 0.5065(3) 0.5959(2) 0.0371(12) Uani 1 1 d . . . . .
C69 C 0.65899(15) 0.5345(3) 0.6483(2) 0.0364(11) Uani 1 1 d . . . . .
H69 H 0.6455 0.5030 0.6739 0.044 Uiso 1 1 calc R U . . .
C70 C 0.67346(14) 0.6065(3) 0.6654(2) 0.0337(11) Uani 1 1 d . . . . .
C71 C 0.66563(16) 0.6342(3) 0.7235(2) 0.0404(12) Uani 1 1 d . . . . .
C72 C 0.64055(19) 0.5764(3) 0.7562(2) 0.0573(16) Uani 1 1 d . . . . .
H72A H 0.6117 0.5663 0.7374 0.086 Uiso 1 1 calc R U . . .
H72B H 0.6364 0.5965 0.7928 0.086 Uiso 1 1 calc R U . . .
H72C H 0.6575 0.5292 0.7594 0.086 Uiso 1 1 calc R U . . .
C73 C 0.70974(16) 0.6495(3) 0.7558(2) 0.0442(13) Uani 1 1 d . . . . .
H73A H 0.7285 0.6044 0.7547 0.066 Uiso 1 1 calc R U . . .
H73B H 0.7043 0.6614 0.7938 0.066 Uiso 1 1 calc R U . . .
H73C H 0.7246 0.6923 0.7394 0.066 Uiso 1 1 calc R U . . .
C74 C 0.63705(16) 0.7068(3) 0.7197(2) 0.0445(13) Uani 1 1 d . . . . .
H74A H 0.6523 0.7459 0.6998 0.067 Uiso 1 1 calc R U . . .
H74B H 0.6321 0.7249 0.7566 0.067 Uiso 1 1 calc R U . . .
H74C H 0.6086 0.6954 0.7003 0.067 Uiso 1 1 calc R U . . .
C75 C 0.64698(18) 0.4265(3) 0.5778(2) 0.0478(14) Uani 1 1 d . . . . .
C76 C 0.6860(2) 0.3802(3) 0.5617(3) 0.078(2) Uani 1 1 d . . . . .
H76A H 0.7010 0.4069 0.5332 0.117 Uiso 1 1 calc R U . . .
H76B H 0.6757 0.3309 0.5479 0.117 Uiso 1 1 calc R U . . .
H76C H 0.7066 0.3729 0.5937 0.117 Uiso 1 1 calc R U . . .
C77 C 0.6231(3) 0.3861(3) 0.6222(3) 0.083(2) Uani 1 1 d . . . . .
H77A H 0.6429 0.3811 0.6551 0.125 Uiso 1 1 calc R U . . .
H77B H 0.6139 0.3357 0.6092 0.125 Uiso 1 1 calc R U . . .
H77C H 0.5970 0.4154 0.6308 0.125 Uiso 1 1 calc R U . . .
C78 C 0.6136(2) 0.4347(3) 0.5284(3) 0.0702(19) Uani 1 1 d . . . . .
H78A H 0.5883 0.4646 0.5388 0.105 Uiso 1 1 calc R U . . .
H78B H 0.6036 0.3845 0.5161 0.105 Uiso 1 1 calc R U . . .
H78C H 0.6277 0.4604 0.4986 0.105 Uiso 1 1 calc R U . . .
C79 C 0.71689(13) 0.6767(2) 0.53026(18) 0.0268(10) Uani 1 1 d . . . . .
H79 H 0.7147 0.7297 0.5442 0.032 Uiso 1 1 calc R U . . .
C80 C 0.79792(14) 0.7053(2) 0.55520(19) 0.0305(10) Uani 1 1 d . . . . .
C81 C 0.84346(13) 0.6929(3) 0.54756(19) 0.0314(10) Uani 1 1 d . . . . .
C82 C 0.85413(15) 0.6274(3) 0.5204(2) 0.0416(13) Uani 1 1 d . . . . .
H82 H 0.8845 0.6161 0.5175 0.050 Uiso 1 1 calc R U . . .
C83 C 0.82300(16) 0.5769(3) 0.4971(2) 0.0448(13) Uani 1 1 d . . . . .
C84 C 0.77911(15) 0.5949(3) 0.5005(2) 0.0364(11) Uani 1 1 d . . . . .
H84 H 0.7572 0.5629 0.4835 0.044 Uiso 1 1 calc R U . . .
C85 C 0.76615(13) 0.6596(2) 0.52867(19) 0.0290(10) Uani 1 1 d . . . . .
C86 C 0.88006(14) 0.7507(3) 0.5647(2) 0.0395(12) Uani 1 1 d . . . . .
C87 C 0.86742(16) 0.8279(3) 0.5407(3) 0.0560(16) Uani 1 1 d . . . . .
H87A H 0.8610 0.8231 0.5012 0.084 Uiso 1 1 calc R U . . .
H87B H 0.8919 0.8634 0.5479 0.084 Uiso 1 1 calc R U . . .
H87C H 0.8412 0.8468 0.5576 0.084 Uiso 1 1 calc R U . . .
C88 C 0.88596(15) 0.7574(3) 0.6271(2) 0.0501(15) Uani 1 1 d . . . . .
H88A H 0.9098 0.7932 0.6370 0.075 Uiso 1 1 calc R U . . .
H88B H 0.8934 0.7077 0.6429 0.075 Uiso 1 1 calc R U . . .
H88C H 0.8584 0.7755 0.6414 0.075 Uiso 1 1 calc R U . . .
C89 C 0.92425(14) 0.7286(3) 0.5433(2) 0.0466(14) Uani 1 1 d . . . . .
H89A H 0.9211 0.7242 0.5034 0.070 Uiso 1 1 calc R U . . .
H89B H 0.9338 0.6799 0.5592 0.070 Uiso 1 1 calc R U . . .
H89C H 0.9463 0.7674 0.5536 0.070 Uiso 1 1 calc R U . . .
C90 C 0.83847(18) 0.5062(3) 0.4663(3) 0.0638(17) Uani 1 1 d . U . . .
C91 C 0.8006(2) 0.4565(4) 0.4454(4) 0.116(3) Uani 1 1 d . U . . .
H91A H 0.7844 0.4386 0.4762 0.174 Uiso 1 1 calc R U . . .
H91B H 0.8121 0.4130 0.4260 0.174 Uiso 1 1 calc R U . . .
H91C H 0.7807 0.4856 0.4203 0.174 Uiso 1 1 calc R U . . .
C92 C 0.8691(2) 0.4589(4) 0.5054(4) 0.101(3) Uani 1 1 d . U . . .
H92A H 0.8534 0.4449 0.5376 0.152 Uiso 1 1 calc R U . . .
H92B H 0.8953 0.4887 0.5168 0.152 Uiso 1 1 calc R U . . .
H92C H 0.8781 0.4129 0.4867 0.152 Uiso 1 1 calc R U . . .
C93 C 0.8650(3) 0.5330(4) 0.4172(3) 0.102(2) Uani 1 1 d . U . . .
H93A H 0.8739 0.4888 0.3963 0.152 Uiso 1 1 calc R U . . .
H93B H 0.8914 0.5607 0.4311 0.152 Uiso 1 1 calc R U . . .
H93C H 0.8464 0.5662 0.3935 0.152 Uiso 1 1 calc R U . . .
C94 C 0.69236(13) 0.6759(2) 0.47422(19) 0.0293(10) Uani 1 1 d . . . . .
C95 C 0.64798(13) 0.6553(2) 0.46715(19) 0.0268(10) Uani 1 1 d . . . . .
H95 H 0.6330 0.6396 0.4980 0.032 Uiso 1 1 calc R U . . .
C96 C 0.62505(14) 0.6571(2) 0.4160(2) 0.0309(11) Uani 1 1 d . . . . .
C97 C 0.64632(15) 0.6829(3) 0.3712(2) 0.0398(12) Uani 1 1 d . . . . .
H97 H 0.6307 0.6863 0.3365 0.048 Uiso 1 1 calc R U . . .
C98 C 0.69039(15) 0.7038(3) 0.3769(2) 0.0414(12) Uani 1 1 d . . . . .
H98 H 0.7050 0.7207 0.3460 0.050 Uiso 1 1 calc R U . . .
C99 C 0.71321(14) 0.7003(3) 0.4274(2) 0.0350(11) Uani 1 1 d . . . . .
H99 H 0.7434 0.7145 0.4307 0.042 Uiso 1 1 calc R U . . .
C100 C 0.57893(14) 0.6230(2) 0.4109(2) 0.0319(11) Uani 1 1 d . . . . .
H100 H 0.5673 0.6263 0.4481 0.038 Uiso 1 1 calc R U . . .
C101 C 0.54423(17) 0.4930(3) 0.4052(2) 0.0499(15) Uani 1 1 d . . . . .
C102 C 0.5444(2) 0.4152(3) 0.3945(3) 0.071(2) Uani 1 1 d . . . . .
C103 C 0.5821(2) 0.3864(3) 0.3735(3) 0.083(3) Uani 1 1 d . . . . .
H103 H 0.5833 0.3335 0.3667 0.100 Uiso 1 1 calc R U . . .
C104 C 0.61801(19) 0.4294(3) 0.3617(3) 0.0599(17) Uani 1 1 d . . . . .
C105 C 0.61687(16) 0.5061(3) 0.3751(2) 0.0440(13) Uani 1 1 d . . . . .
H105 H 0.6417 0.5368 0.3688 0.053 Uiso 1 1 calc R U . . .
C106 C 0.58072(15) 0.5385(3) 0.3971(2) 0.0398(12) Uani 1 1 d . . . . .
C107 C 0.4983(4) 0.3681(6) 0.3975(6) 0.050(3) Uani 0.584(14) 1 d D U P B 1
C108 C 0.4902(7) 0.3636(11) 0.4579(6) 0.071(5) Uani 0.584(14) 1 d D U P B 1
H10D H 0.4872 0.4149 0.4725 0.106 Uiso 0.584(14) 1 calc R U P B 1
H10E H 0.4630 0.3352 0.4626 0.106 Uiso 0.584(14) 1 calc R U P B 1
H10F H 0.5150 0.3380 0.4775 0.106 Uiso 0.584(14) 1 calc R U P B 1
C109 C 0.4568(4) 0.4032(8) 0.3660(6) 0.077(4) Uani 0.584(14) 1 d D U P B 1
H10G H 0.4522 0.4548 0.3792 0.116 Uiso 0.584(14) 1 calc R U P B 1
H10H H 0.4614 0.4044 0.3268 0.116 Uiso 0.584(14) 1 calc R U P B 1
H10I H 0.4308 0.3722 0.3723 0.116 Uiso 0.584(14) 1 calc R U P B 1
C110 C 0.5029(4) 0.2895(5) 0.3749(6) 0.059(4) Uani 0.584(14) 1 d D U P B 1
H11A H 0.5082 0.2925 0.3360 0.089 Uiso 0.584(14) 1 calc R U P B 1
H11B H 0.5278 0.2638 0.3945 0.089 Uiso 0.584(14) 1 calc R U P B 1
H11C H 0.4757 0.2610 0.3796 0.089 Uiso 0.584(14) 1 calc R U P B 1
C17X C 0.5145(6) 0.3592(8) 0.4164(8) 0.048(4) Uani 0.416(14) 1 d D U P B 2
C18X C 0.4974(8) 0.3743(12) 0.4723(7) 0.049(5) Uani 0.416(14) 1 d D U P B 2
H18A H 0.4779 0.3327 0.4820 0.073 Uiso 0.416(14) 1 calc R U P B 2
H18B H 0.5223 0.3778 0.4996 0.073 Uiso 0.416(14) 1 calc R U P B 2
H18C H 0.4808 0.4219 0.4714 0.073 Uiso 0.416(14) 1 calc R U P B 2
C19X C 0.4753(6) 0.3698(10) 0.3719(6) 0.053(4) Uani 0.416(14) 1 d D U P B 2
H19A H 0.4511 0.3357 0.3799 0.080 Uiso 0.416(14) 1 calc R U P B 2
H19B H 0.4649 0.4223 0.3725 0.080 Uiso 0.416(14) 1 calc R U P B 2
H19C H 0.4855 0.3581 0.3357 0.080 Uiso 0.416(14) 1 calc R U P B 2
C20X C 0.5272(4) 0.2756(6) 0.4152(6) 0.045(4) Uani 0.416(14) 1 d D U P B 2
H20A H 0.5043 0.2453 0.4311 0.068 Uiso 0.416(14) 1 calc R U P B 2
H20B H 0.5303 0.2598 0.3773 0.068 Uiso 0.416(14) 1 calc R U P B 2
H20C H 0.5554 0.2681 0.4365 0.068 Uiso 0.416(14) 1 calc R U P B 2
C111 C 0.6584(2) 0.3961(3) 0.3373(3) 0.0709(17) Uani 1 1 d D U . . .
C112 C 0.6459(5) 0.3155(6) 0.3146(5) 0.049(3) Uani 0.616(14) 1 d D U P C 1
H11D H 0.6201 0.3193 0.2887 0.074 Uiso 0.616(14) 1 calc R U P C 1
H11E H 0.6708 0.2946 0.2960 0.074 Uiso 0.616(14) 1 calc R U P C 1
H11F H 0.6391 0.2823 0.3449 0.074 Uiso 0.616(14) 1 calc R U P C 1
C113 C 0.6962(4) 0.3956(8) 0.3759(5) 0.073(4) Uani 0.616(14) 1 d D U P C 1
H11G H 0.7215 0.3737 0.3587 0.110 Uiso 0.616(14) 1 calc R U P C 1
H11H H 0.7032 0.4476 0.3875 0.110 Uiso 0.616(14) 1 calc R U P C 1
H11I H 0.6896 0.3652 0.4078 0.110 Uiso 0.616(14) 1 calc R U P C 1
C114 C 0.6670(4) 0.4420(5) 0.2830(4) 0.058(3) Uani 0.616(14) 1 d D U P C 1
H11J H 0.6404 0.4407 0.2581 0.087 Uiso 0.616(14) 1 calc R U P C 1
H11K H 0.6743 0.4947 0.2924 0.087 Uiso 0.616(14) 1 calc R U P C 1
H11L H 0.6917 0.4189 0.2651 0.087 Uiso 0.616(14) 1 calc R U P C 1
C12X C 0.6558(9) 0.3246(11) 0.3038(10) 0.069(7) Uani 0.384(14) 1 d D U P C 2
H12D H 0.6852 0.3123 0.2917 0.104 Uiso 0.384(14) 1 calc R U P C 2
H12E H 0.6454 0.2829 0.3260 0.104 Uiso 0.384(14) 1 calc R U P C 2
H12F H 0.6353 0.3320 0.2717 0.104 Uiso 0.384(14) 1 calc R U P C 2
C13X C 0.6885(5) 0.3703(12) 0.3913(7) 0.067(4) Uani 0.384(14) 1 d D U P C 2
H13S H 0.6924 0.4133 0.4164 0.100 Uiso 0.384(14) 1 calc R U P C 2
H13T H 0.6739 0.3288 0.4095 0.100 Uiso 0.384(14) 1 calc R U P C 2
H13U H 0.7174 0.3534 0.3805 0.100 Uiso 0.384(14) 1 calc R U P C 2
C14X C 0.6941(6) 0.4569(8) 0.3212(11) 0.093(7) Uani 0.384(14) 1 d D U P C 2
H14D H 0.6929 0.5009 0.3454 0.139 Uiso 0.384(14) 1 calc R U P C 2
H14E H 0.7236 0.4343 0.3250 0.139 Uiso 0.384(14) 1 calc R U P C 2
H14F H 0.6877 0.4730 0.2832 0.139 Uiso 0.384(14) 1 calc R U P C 2
C115 C 0.53272(15) 0.7393(3) 0.3870(2) 0.0384(12) Uani 1 1 d . . . . .
C116 C 0.49976(17) 0.7770(3) 0.3557(3) 0.0503(15) Uani 1 1 d . . . . .
C117 C 0.48080(17) 0.7397(4) 0.3103(3) 0.0575(16) Uani 1 1 d . . . . .
H117 H 0.4577 0.7643 0.2892 0.069 Uiso 1 1 calc R U . . .
C118 C 0.49372(16) 0.6683(4) 0.2939(2) 0.0518(15) Uani 1 1 d . . . . .
C119 C 0.52696(14) 0.6336(3) 0.3258(2) 0.0394(12) Uani 1 1 d . . . . .
H119 H 0.5371 0.5853 0.3149 0.047 Uiso 1 1 calc R U . . .
C120 C 0.54618(14) 0.6660(3) 0.3727(2) 0.0335(11) Uani 1 1 d . . . . .
C121 C 0.4844(2) 0.8572(3) 0.3722(4) 0.080(2) Uani 1 1 d . . . . .
C122 C 0.5235(2) 0.9127(3) 0.3739(4) 0.110(3) Uani 1 1 d . . . . .
H12G H 0.5471 0.8939 0.3995 0.165 Uiso 1 1 calc R U . . .
H12H H 0.5137 0.9625 0.3860 0.165 Uiso 1 1 calc R U . . .
H12I H 0.5345 0.9171 0.3373 0.165 Uiso 1 1 calc R U . . .
C123 C 0.4487(2) 0.8885(4) 0.3299(4) 0.124(4) Uani 1 1 d . . . . .
H12J H 0.4618 0.8963 0.2948 0.185 Uiso 1 1 calc R U . . .
H12K H 0.4375 0.9367 0.3430 0.185 Uiso 1 1 calc R U . . .
H12L H 0.4244 0.8521 0.3252 0.185 Uiso 1 1 calc R U . . .
C124 C 0.4639(2) 0.8523(4) 0.4275(4) 0.094(3) Uani 1 1 d . . . . .
H12M H 0.4382 0.8186 0.4245 0.140 Uiso 1 1 calc R U . . .
H12N H 0.4547 0.9029 0.4386 0.140 Uiso 1 1 calc R U . . .
H12O H 0.4858 0.8322 0.4549 0.140 Uiso 1 1 calc R U . . .
C125 C 0.47265(18) 0.6281(5) 0.2433(2) 0.087(2) Uani 1 1 d D U . . .
C126 C 0.4323(3) 0.6723(10) 0.2195(4) 0.117(3) Uani 0.92(3) 1 d D U P D 1
H12P H 0.4102 0.6756 0.2468 0.175 Uiso 0.92(3) 1 calc R U P D 1
H12Q H 0.4414 0.7234 0.2094 0.175 Uiso 0.92(3) 1 calc R U P D 1
H12R H 0.4196 0.6461 0.1869 0.175 Uiso 0.92(3) 1 calc R U P D 1
C127 C 0.4579(5) 0.5478(6) 0.2587(4) 0.102(3) Uani 0.92(3) 1 d D U P D 1
H12S H 0.4353 0.5513 0.2855 0.153 Uiso 0.92(3) 1 calc R U P D 1
H12T H 0.4456 0.5217 0.2260 0.153 Uiso 0.92(3) 1 calc R U P D 1
H12U H 0.4833 0.5194 0.2746 0.153 Uiso 0.92(3) 1 calc R U P D 1
C128 C 0.5077(3) 0.6219(7) 0.2016(4) 0.085(3) Uani 0.92(3) 1 d D U P D 1
H12V H 0.4952 0.5964 0.1687 0.127 Uiso 0.92(3) 1 calc R U P D 1
H12W H 0.5176 0.6727 0.1920 0.127 Uiso 0.92(3) 1 calc R U P D 1
H12X H 0.5329 0.5927 0.2173 0.127 Uiso 0.92(3) 1 calc R U P D 1
C26X C 0.4226(8) 0.637(7) 0.231(4) 0.092(8) Uani 0.08(3) 1 d D U P D 2
H26A H 0.4079 0.6371 0.2657 0.138 Uiso 0.08(3) 1 calc R U P D 2
H26B H 0.4166 0.6846 0.2118 0.138 Uiso 0.08(3) 1 calc R U P D 2
H26C H 0.4115 0.5945 0.2085 0.138 Uiso 0.08(3) 1 calc R U P D 2
C27X C 0.479(4) 0.546(3) 0.268(4) 0.091(9) Uani 0.08(3) 1 d D U P D 2
H27D H 0.4639 0.5432 0.3025 0.136 Uiso 0.08(3) 1 calc R U P D 2
H27E H 0.4659 0.5089 0.2423 0.136 Uiso 0.08(3) 1 calc R U P D 2
H27F H 0.5103 0.5356 0.2754 0.136 Uiso 0.08(3) 1 calc R U P D 2
C28X C 0.497(3) 0.627(6) 0.190(2) 0.089(9) Uani 0.08(3) 1 d D U P D 2
H28D H 0.4791 0.5996 0.1620 0.134 Uiso 0.08(3) 1 calc R U P D 2
H28E H 0.5012 0.6795 0.1780 0.134 Uiso 0.08(3) 1 calc R U P D 2
H28F H 0.5255 0.6026 0.1967 0.134 Uiso 0.08(3) 1 calc R U P D 2
N1 N 0.79511(12) 0.7572(2) 0.69991(17) 0.0378(10) Uani 1 1 d . . . . .
C129 C 0.8226(2) 0.7369(4) 0.7289(3) 0.079(2) Uani 1 1 d . . . . .
C130 C 0.8612(2) 0.7153(5) 0.7682(4) 0.113(3) Uani 1 1 d . . . . .
H13D H 0.8875 0.7435 0.7590 0.169 Uiso 1 1 calc R U . . .
H13E H 0.8668 0.6609 0.7653 0.169 Uiso 1 1 calc R U . . .
H13F H 0.8541 0.7276 0.8057 0.169 Uiso 1 1 calc R U . . .
N2 N 0.9476(2) 1.0270(4) 0.5216(2) 0.090(2) Uani 1 1 d . . . . .
C131 C 0.95497(19) 1.0060(3) 0.5650(3) 0.0577(16) Uani 1 1 d . . . . .
C132 C 0.96464(18) 0.9801(3) 0.6204(2) 0.0509(14) Uani 1 1 d . . . . .
H13G H 0.9705 1.0237 0.6444 0.076 Uiso 1 1 calc R U . . .
H13H H 0.9906 0.9470 0.6217 0.076 Uiso 1 1 calc R U . . .
H13I H 0.9393 0.9518 0.6327 0.076 Uiso 1 1 calc R U . . .
N3 N 0.6924(3) 1.2174(4) 0.6730(3) 0.121(3) Uani 1 1 d . . . . .
C133 C 0.6928(2) 1.1559(4) 0.6562(3) 0.0734(19) Uani 1 1 d . . . . .
C134 C 0.6956(2) 1.0811(4) 0.6369(3) 0.0714(19) Uani 1 1 d . . . . .
H13J H 0.7266 1.0681 0.6329 0.107 Uiso 1 1 calc R U . . .
H13K H 0.6791 1.0768 0.6014 0.107 Uiso 1 1 calc R U . . .
H13L H 0.6831 1.0465 0.6630 0.107 Uiso 1 1 calc R U . . .
N4 N 0.8206(2) 0.5656(5) 0.7163(4) 0.132(3) Uani 1 1 d . . . . .
C135 C 0.8035(2) 0.5378(5) 0.6785(4) 0.089(2) Uani 1 1 d . . . . .
C136 C 0.7830(3) 0.4959(5) 0.6354(3) 0.099(3) Uani 1 1 d . . . . .
H13M H 0.7937 0.4436 0.6372 0.149 Uiso 1 1 calc R U . . .
H13N H 0.7899 0.5185 0.6005 0.149 Uiso 1 1 calc R U . . .
H13O H 0.7509 0.4964 0.6386 0.149 Uiso 1 1 calc R U . . .
N5 N 0.8084(7) 0.7821(13) 0.8137(11) 0.080(7) Uiso 0.25 1 d . . P . .
C137 C 0.8211(8) 0.7754(15) 0.8568(12) 0.068(7) Uiso 0.25 1 d . . P . .
C138 C 0.8410(8) 0.7631(15) 0.9090(11) 0.069(7) Uiso 0.25 1 d . . P . .
H13P H 0.8688 0.7357 0.9060 0.103 Uiso 0.25 1 calc R U P . .
H13Q H 0.8212 0.7332 0.9305 0.103 Uiso 0.25 1 calc R U P . .
H13R H 0.8470 0.8119 0.9270 0.103 Uiso 0.25 1 calc R U P . .

loop_
_atom_site_aniso_label
_atom_site_aniso_U_11
_atom_site_aniso_U_22
_atom_site_aniso_U_33
_atom_site_aniso_U_23
_atom_site_aniso_U_13
_atom_site_aniso_U_12
Nb1 0.0330(2) 0.0237(2) 0.0265(2) 0.00083(19) -0.00391(16) -0.00520(17)
Cl1 0.0548(7) 0.0427(7) 0.0331(8) -0.0080(6) 0.0034(6) -0.0135(6)
O1 0.0319(15) 0.0218(15) 0.0276(18) -0.0014(13) 0.0028(13) -0.0053(12)
O2 0.0365(16) 0.0257(16) 0.031(2) 0.0018(14) -0.0016(13) -0.0056(13)
O3 0.0392(17) 0.0310(19) 0.039(2) 0.0107(15) -0.0030(15) -0.0025(14)
O4 0.062(2) 0.0338(19) 0.039(2) 0.0093(17) 0.0137(17) 0.0144(16)
O5 0.0362(16) 0.0237(16) 0.0292(19) -0.0007(14) -0.0015(13) -0.0039(13)
O6 0.0327(16) 0.0243(16) 0.0295(19) 0.0010(14) -0.0030(13) 0.0022(12)
O7 0.043(2) 0.038(2) 0.087(3) -0.015(2) 0.0183(19) -0.0098(16)
O8 0.063(2) 0.0309(19) 0.059(3) -0.0148(18) -0.002(2) 0.0027(17)
C1 0.037(2) 0.020(2) 0.029(3) -0.001(2) -0.006(2) 0.0008(18)
C2 0.034(2) 0.024(2) 0.032(3) -0.002(2) 0.002(2) -0.0011(18)
C3 0.032(2) 0.034(3) 0.044(3) -0.001(2) -0.001(2) 0.005(2)
C4 0.040(3) 0.035(3) 0.040(3) 0.008(2) 0.003(2) 0.005(2)
C5 0.038(3) 0.032(3) 0.038(3) 0.009(2) 0.003(2) -0.002(2)
C6 0.033(2) 0.027(2) 0.029(3) -0.002(2) 0.002(2) -0.0058(19)
C7 0.033(2) 0.029(3) 0.041(3) 0.000(2) 0.002(2) -0.0006(19)
C8 0.039(3) 0.028(3) 0.052(4) 0.002(2) 0.001(2) -0.009(2)
C9 0.037(3) 0.036(3) 0.060(4) 0.007(3) 0.005(2) -0.002(2)
C10 0.040(3) 0.037(3) 0.048(4) 0.006(3) 0.014(2) 0.001(2)
C11 0.051(3) 0.061(3) 0.065(4) 0.040(3) 0.011(3) 0.016(3)
C12 0.058(3) 0.073(4) 0.076(5) 0.039(4) 0.012(3) 0.024(3)
C13 0.079(4) 0.139(6) 0.072(5) 0.053(4) 0.017(4) 0.045(4)
C14 0.094(5) 0.055(4) 0.141(7) 0.053(4) -0.009(4) 0.011(3)
C15 0.030(2) 0.028(2) 0.026(3) 0.003(2) -0.0038(19) -0.0046(18)
C16 0.030(2) 0.022(2) 0.038(3) -0.005(2) 0.004(2) -0.0048(18)
C17 0.033(2) 0.029(3) 0.034(3) -0.006(2) 0.008(2) -0.0073(19)
C18 0.036(2) 0.033(3) 0.042(3) -0.015(2) 0.007(2) -0.010(2)
C19 0.038(3) 0.028(3) 0.047(4) -0.007(2) 0.012(2) -0.006(2)
C20 0.032(2) 0.028(3) 0.040(3) 0.000(2) 0.010(2) -0.0008(19)
C21 0.028(2) 0.026(2) 0.033(3) -0.004(2) 0.0044(19) -0.0018(18)
C22 0.043(3) 0.037(3) 0.031(3) -0.012(2) -0.006(2) -0.011(2)
C23 0.061(3) 0.070(4) 0.039(4) -0.012(3) 0.001(3) -0.020(3)
C24 0.072(4) 0.040(3) 0.052(4) -0.002(3) -0.025(3) -0.003(3)
C25 0.052(3) 0.048(3) 0.048(4) -0.019(3) -0.004(3) -0.009(2)
C26 0.053(3) 0.020(2) 0.061(4) -0.006(2) 0.019(3) -0.006(2)
C27 0.073(4) 0.033(3) 0.125(7) 0.018(4) 0.027(4) 0.001(3)
C28 0.075(4) 0.034(3) 0.074(5) 0.006(3) 0.028(3) -0.012(3)
C29 0.111(5) 0.031(3) 0.077(5) -0.005(3) 0.022(4) -0.021(3)
C30 0.038(2) 0.021(2) 0.024(3) 0.0001(19) 0.0015(19) -0.0007(18)
C31 0.033(2) 0.020(2) 0.032(3) 0.001(2) -0.001(2) -0.0012(18)
C32 0.034(2) 0.024(2) 0.032(3) 0.004(2) 0.004(2) 0.0001(18)
C33 0.045(3) 0.037(3) 0.034(3) 0.000(2) 0.003(2) -0.003(2)
C34 0.047(3) 0.048(3) 0.033(3) -0.011(3) -0.002(2) -0.012(2)
C35 0.039(3) 0.034(3) 0.034(3) 0.002(2) 0.003(2) -0.006(2)
C36 0.036(2) 0.026(2) 0.029(3) 0.006(2) 0.000(2) -0.0022(19)
C37 0.035(2) 0.029(3) 0.034(3) 0.000(2) 0.004(2) 0.0038(19)
C38 0.039(2) 0.029(3) 0.031(3) -0.002(2) 0.009(2) 0.0038(19)
C39 0.041(3) 0.030(3) 0.052(4) 0.009(2) 0.007(2) 0.006(2)
C40 0.036(3) 0.034(3) 0.060(4) 0.009(3) 0.006(2) 0.005(2)
C41 0.036(3) 0.031(3) 0.052(4) 0.005(2) 0.006(2) -0.001(2)
C42 0.035(2) 0.028(2) 0.025(3) 0.003(2) 0.0067(19) 0.0017(19)
C43 0.041(3) 0.027(3) 0.041(3) 0.004(2) 0.001(2) -0.001(2)
C44 0.059(3) 0.030(3) 0.049(4) -0.006(2) 0.003(3) -0.001(2)
C45 0.053(3) 0.033(3) 0.075(5) 0.015(3) -0.004(3) -0.003(2)
C46 0.042(3) 0.043(3) 0.044(3) 0.009(3) 0.004(2) -0.008(2)
C47 0.038(3) 0.048(3) 0.112(5) 0.031(3) -0.008(3) 0.003(2)
C48 0.036(5) 0.093(8) 0.165(10) 0.065(7) 0.000(6) 0.004(5)
C49 0.068(6) 0.053(5) 0.124(7) 0.021(4) -0.047(5) 0.003(4)
C50 0.044(5) 0.049(4) 0.087(7) 0.029(4) -0.011(5) 0.011(3)
C48X 0.012(13) 0.067(18) 0.117(11) 0.025(9) -0.025(9) -0.004(11)
C49X 0.08(2) 0.076(13) 0.137(18) 0.014(12) -0.016(14) -0.018(14)
C50X 0.06(3) 0.058(10) 0.115(19) 0.027(11) -0.027(16) -0.008(11)
C51 0.043(3) 0.029(3) 0.031(3) 0.004(2) 0.004(2) 0.002(2)
C52 0.041(3) 0.031(3) 0.037(3) -0.006(2) 0.002(2) 0.004(2)
C53 0.043(3) 0.038(3) 0.032(3) -0.004(2) 0.008(2) 0.002(2)
C54 0.038(3) 0.031(3) 0.033(3) 0.002(2) 0.005(2) -0.006(2)
C55 0.035(2) 0.027(2) 0.036(3) 0.004(2) 0.003(2) -0.0011(19)
C56 0.038(2) 0.026(2) 0.028(3) 0.001(2) 0.003(2) -0.0005(19)
C57 0.061(3) 0.037(3) 0.040(3) 0.001(2) 0.006(3) 0.015(2)
C58 0.097(5) 0.052(4) 0.067(5) 0.002(3) 0.020(4) 0.037(3)
C59 0.066(4) 0.060(4) 0.065(5) -0.005(3) -0.011(3) 0.031(3)
C60 0.092(4) 0.033(3) 0.051(4) 0.007(3) 0.006(3) 0.016(3)
C61 0.056(3) 0.029(3) 0.039(3) -0.001(2) 0.007(2) -0.004(2)
C62 0.061(3) 0.059(4) 0.054(4) 0.009(3) 0.013(3) -0.011(3)
C63 0.072(4) 0.038(3) 0.040(4) 0.009(3) 0.004(3) -0.001(3)
C64 0.081(4) 0.042(3) 0.038(4) 0.000(3) 0.005(3) -0.003(3)
C65 0.032(2) 0.024(2) 0.032(3) 0.002(2) -0.001(2) -0.0030(18)
C66 0.030(2) 0.027(2) 0.028(3) 0.002(2) 0.0011(19) -0.0003(18)
C67 0.041(2) 0.023(2) 0.029(3) -0.001(2) 0.000(2) 0.0000(19)
C68 0.048(3) 0.023(2) 0.040(3) 0.004(2) 0.004(2) -0.004(2)
C69 0.050(3) 0.029(3) 0.031(3) 0.005(2) 0.009(2) -0.009(2)
C70 0.042(3) 0.029(3) 0.030(3) 0.003(2) 0.001(2) -0.005(2)
C71 0.054(3) 0.037(3) 0.030(3) 0.004(2) 0.003(2) -0.013(2)
C72 0.077(4) 0.056(4) 0.041(4) 0.000(3) 0.011(3) -0.020(3)
C73 0.059(3) 0.043(3) 0.030(3) 0.005(2) 0.000(2) -0.009(2)
C74 0.047(3) 0.050(3) 0.037(3) -0.006(3) 0.008(2) -0.008(2)
C75 0.073(4) 0.027(3) 0.044(4) -0.004(2) 0.015(3) -0.013(2)
C76 0.089(5) 0.034(3) 0.113(6) -0.012(4) 0.026(4) 0.001(3)
C77 0.138(6) 0.037(3) 0.078(5) -0.011(3) 0.042(5) -0.037(4)
C78 0.088(4) 0.047(4) 0.075(5) -0.012(3) -0.002(4) -0.030(3)
C79 0.029(2) 0.023(2) 0.028(3) 0.001(2) -0.0001(18) -0.0024(17)
C80 0.037(2) 0.024(2) 0.030(3) 0.006(2) -0.002(2) 0.0018(18)
C81 0.032(2) 0.029(2) 0.033(3) 0.004(2) -0.0028(19) 0.002(2)
C82 0.032(2) 0.044(3) 0.049(4) -0.003(3) -0.001(2) 0.007(2)
C83 0.044(3) 0.037(3) 0.053(4) -0.010(3) -0.003(2) 0.008(2)
C84 0.038(3) 0.031(3) 0.039(3) -0.005(2) -0.003(2) -0.003(2)
C85 0.033(2) 0.026(2) 0.028(3) 0.006(2) -0.0027(19) -0.0008(18)
C86 0.035(2) 0.034(3) 0.048(4) 0.000(2) -0.004(2) 0.000(2)
C87 0.038(3) 0.037(3) 0.093(5) 0.018(3) -0.003(3) -0.005(2)
C88 0.033(3) 0.048(3) 0.067(4) -0.015(3) -0.013(2) 0.002(2)
C89 0.031(3) 0.048(3) 0.059(4) -0.004(3) -0.002(2) 0.000(2)
C90 0.047(3) 0.049(3) 0.096(5) -0.039(3) 0.003(3) 0.011(2)
C91 0.069(4) 0.081(5) 0.198(9) -0.096(6) 0.006(4) 0.004(3)
C92 0.088(5) 0.057(4) 0.156(7) -0.037(4) -0.015(4) 0.028(4)
C93 0.102(5) 0.087(5) 0.118(6) -0.056(4) 0.028(4) 0.010(4)
C94 0.033(2) 0.017(2) 0.037(3) -0.004(2) -0.006(2) 0.0017(17)
C95 0.036(2) 0.018(2) 0.027(3) -0.0006(19) 0.0014(19) 0.0009(18)
C96 0.035(2) 0.018(2) 0.039(3) 0.001(2) -0.002(2) 0.0011(18)
C97 0.048(3) 0.034(3) 0.035(3) 0.010(2) -0.013(2) -0.010(2)
C98 0.045(3) 0.044(3) 0.034(3) 0.007(2) -0.003(2) -0.012(2)
C99 0.033(2) 0.032(3) 0.040(3) 0.002(2) 0.000(2) -0.010(2)
C100 0.034(2) 0.023(2) 0.037(3) 0.001(2) -0.003(2) -0.0026(19)
C101 0.047(3) 0.033(3) 0.071(4) -0.007(3) 0.022(3) -0.003(2)
C102 0.083(4) 0.031(3) 0.107(6) -0.020(3) 0.057(4) -0.019(3)
C103 0.108(5) 0.026(3) 0.126(7) -0.003(4) 0.083(5) -0.004(3)
C104 0.073(4) 0.031(3) 0.080(5) 0.009(3) 0.037(3) 0.005(3)
C105 0.045(3) 0.029(3) 0.060(4) 0.003(3) 0.015(3) 0.003(2)
C106 0.043(3) 0.027(3) 0.050(4) -0.002(2) 0.002(2) -0.007(2)
C107 0.031(7) 0.039(5) 0.084(9) -0.024(5) 0.022(5) -0.019(4)
C108 0.066(8) 0.061(10) 0.088(8) -0.029(6) 0.032(6) -0.035(7)
C109 0.051(7) 0.058(7) 0.121(10) -0.027(6) -0.002(6) -0.007(5)
C110 0.054(6) 0.045(5) 0.083(9) -0.021(5) 0.028(6) -0.017(4)
C17X 0.043(9) 0.034(6) 0.067(9) -0.010(6) 0.012(6) -0.018(5)
C18X 0.059(10) 0.022(7) 0.067(9) -0.007(6) 0.022(7) -0.026(7)
C19X 0.047(10) 0.044(9) 0.070(9) 0.000(7) 0.012(7) -0.034(7)
C20X 0.058(8) 0.028(5) 0.052(9) -0.011(5) 0.011(6) -0.018(5)
C111 0.072(4) 0.048(3) 0.098(5) -0.004(3) 0.045(3) 0.002(3)
C112 0.055(8) 0.052(5) 0.043(6) 0.001(4) 0.025(6) 0.016(4)
C113 0.060(6) 0.069(9) 0.096(8) -0.019(6) 0.040(5) -0.012(5)
C114 0.063(6) 0.043(5) 0.072(7) -0.009(4) 0.035(5) -0.003(4)
C12X 0.057(12) 0.071(9) 0.085(12) -0.010(9) 0.053(9) -0.002(7)
C13X 0.041(8) 0.060(11) 0.105(9) -0.032(6) 0.049(6) -0.032(6)
C14X 0.080(11) 0.063(8) 0.144(16) -0.009(8) 0.084(10) -0.002(7)
C115 0.042(3) 0.030(3) 0.043(3) 0.000(2) 0.002(2) -0.001(2)
C116 0.046(3) 0.041(3) 0.064(4) 0.018(3) 0.006(3) 0.008(2)
C117 0.036(3) 0.081(5) 0.055(4) 0.027(4) 0.001(3) 0.007(3)
C118 0.032(3) 0.090(5) 0.033(3) 0.004(3) -0.003(2) -0.011(3)
C119 0.034(2) 0.046(3) 0.038(3) -0.008(2) 0.000(2) -0.003(2)
C120 0.032(2) 0.032(3) 0.037(3) -0.003(2) -0.004(2) 0.0001(19)
C121 0.076(4) 0.042(4) 0.125(7) 0.027(4) 0.018(4) 0.019(3)
C122 0.108(6) 0.027(3) 0.198(10) 0.027(5) 0.039(6) 0.013(4)
C123 0.092(5) 0.078(5) 0.201(11) 0.057(6) 0.013(6) 0.055(5)
C124 0.097(5) 0.044(4) 0.144(8) -0.010(4) 0.042(5) 0.026(4)
C125 0.046(3) 0.184(6) 0.031(3) -0.004(4) -0.005(2) -0.043(3)
C126 0.043(4) 0.265(9) 0.041(5) 0.012(6) -0.006(3) -0.026(5)
C127 0.079(6) 0.191(6) 0.037(4) -0.031(4) 0.005(4) -0.082(4)
C128 0.059(4) 0.161(7) 0.034(4) -0.003(5) 0.001(3) -0.033(4)
C26X 0.046(5) 0.193(19) 0.036(17) -0.001(16) -0.006(7) -0.044(9)
C27X 0.051(16) 0.185(11) 0.035(18) -0.003(12) -0.006(14) -0.045(11)
C28X 0.050(14) 0.18(2) 0.034(11) -0.004(12) -0.003(11) -0.040(15)
N1 0.038(2) 0.040(2) 0.033(3) 0.013(2) -0.0169(19) -0.0094(18)
C129 0.089(5) 0.090(5) 0.057(5) 0.009(4) -0.002(4) -0.036(4)
C130 0.093(5) 0.125(7) 0.111(7) 0.051(6) -0.058(5) -0.027(5)
N2 0.118(5) 0.102(5) 0.045(4) 0.014(3) -0.028(3) -0.042(4)
C131 0.062(4) 0.061(4) 0.050(4) 0.002(3) -0.008(3) -0.018(3)
C132 0.059(3) 0.049(3) 0.044(4) 0.003(3) -0.001(3) 0.001(3)
N3 0.206(8) 0.070(5) 0.086(6) 0.008(4) 0.008(5) 0.014(5)
C133 0.095(5) 0.067(5) 0.059(5) 0.001(4) 0.010(4) 0.007(4)
C134 0.075(4) 0.064(4) 0.077(5) -0.029(4) 0.024(4) -0.010(3)
N4 0.093(5) 0.157(8) 0.145(8) -0.043(6) 0.006(5) -0.011(5)
C135 0.061(4) 0.121(7) 0.086(7) -0.021(6) 0.011(4) 0.005(4)
C136 0.109(6) 0.127(7) 0.059(5) -0.006(5) -0.024(4) 0.045(5)

loop_
_atom_type_symbol
_atom_type_description
_atom_type_scat_dispersion_real
_atom_type_scat_dispersion_imag
_atom_type_scat_source
C C 0.0033 0.0016 'International Tables Vol C Tables 4.2.6.8 and 6.1.1.4'
H H 0.0000 0.0000 'International Tables Vol C Tables 4.2.6.8 and 6.1.1.4'
O O 0.0106 0.0060 'International Tables Vol C Tables 4.2.6.8 and 6.1.1.4'
Cl Cl 0.1484 0.1585 'International Tables Vol C Tables 4.2.6.8 and 6.1.1.4'
Nb Nb -2.0727 0.6215 'International Tables Vol C Tables 4.2.6.8 and 6.1.1.4'
N N 0.0061 0.0033 'International Tables Vol C Tables 4.2.6.8 and 6.1.1.4'

loop_
_geom_angle_atom_site_label_1
_geom_angle_atom_site_label_2
_geom_angle_atom_site_label_3
_geom_angle
O1 Nb1 O5 92.60(12)
O1 Nb1 O2 92.95(12)
O5 Nb1 O2 174.37(13)
O1 Nb1 O6 101.56(12)
O5 Nb1 O6 91.65(12)
O2 Nb1 O6 88.19(12)
O1 Nb1 N1 174.97(14)
O5 Nb1 N1 86.94(13)
O2 Nb1 N1 87.44(13)
O6 Nb1 N1 83.46(14)
O1 Nb1 Cl1 95.15(9)
O5 Nb1 Cl1 89.60(9)
O2 Nb1 Cl1 88.93(10)
O6 Nb1 Cl1 163.16(9)
N1 Nb1 Cl1 79.84(12)
C1 O1 Nb1 157.4(3)
C16 O2 Nb1 154.1(3)
C65 O5 Nb1 160.7(3)
C80 O6 Nb1 151.6(3)
O1 C1 C6 118.3(4)
O1 C1 C2 120.2(4)
C6 C1 C2 121.5(4)
C3 C2 C1 116.4(4)
C3 C2 C7 120.6(4)
C1 C2 C7 123.0(4)
C4 C3 C2 123.7(4)
C5 C4 C3 117.2(4)
C5 C4 C11 119.2(4)
C3 C4 C11 123.5(4)
C4 C5 C6 122.3(4)
C5 C6 C1 118.7(4)
C5 C6 C15 120.9(4)
C1 C6 C15 120.3(4)
C10 C7 C9 108.9(4)
C10 C7 C2 109.4(4)
C9 C7 C2 112.1(4)
C10 C7 C8 110.2(4)
C9 C7 C8 106.6(4)
C2 C7 C8 109.6(4)
C14 C11 C12 108.7(5)
C14 C11 C13 110.7(6)
C12 C11 C13 107.2(5)
C14 C11 C4 108.8(5)
C12 C11 C4 112.6(4)
C13 C11 C4 108.9(5)
C6 C15 C21 110.0(4)
C6 C15 C30 111.0(4)
C21 C15 C30 115.4(3)
O2 C16 C21 118.3(4)
O2 C16 C17 120.9(4)
C21 C16 C17 120.7(4)
C18 C17 C16 116.2(4)
C18 C17 C22 119.7(4)
C16 C17 C22 124.1(4)
C19 C18 C17 124.1(4)
C20 C19 C18 117.3(4)
C20 C19 C26 119.7(5)
C18 C19 C26 123.0(4)
C19 C20 C21 122.4(5)
C20 C21 C16 119.0(4)
C20 C21 C15 120.0(4)
C16 C21 C15 120.9(4)
C23 C22 C24 111.2(5)
C23 C22 C17 108.8(4)
C24 C22 C17 111.3(4)
C23 C22 C25 107.6(4)
C24 C22 C25 105.4(4)
C17 C22 C25 112.4(4)
C27 C26 C28 109.9(5)
C27 C26 C29 108.8(5)
C28 C26 C29 108.0(4)
C27 C26 C19 109.4(4)
C28 C26 C19 109.0(4)
C29 C26 C19 111.7(5)
C31 C30 C35 116.8(4)
C31 C30 C15 124.2(4)
C35 C30 C15 118.8(4)
C32 C31 C30 122.5(4)
C33 C32 C31 119.2(4)
C33 C32 C36 122.4(4)
C31 C32 C36 118.3(4)
C32 C33 C34 119.5(5)
C35 C34 C33 120.6(5)
C34 C35 C30 121.4(4)
C32 C36 C56 113.6(4)
C32 C36 C42 110.8(3)
C56 C36 C42 111.4(4)
O3 C37 C42 120.6(4)
O3 C37 C38 118.2(4)
C42 C37 C38 121.1(4)
C39 C38 C37 117.3(4)
C39 C38 C43 121.3(4)
C37 C38 C43 121.3(4)
C40 C39 C38 123.3(4)
C39 C40 C41 117.2(4)
C39 C40 C47 123.4(4)
C41 C40 C47 119.3(4)
C42 C41 C40 122.1(4)
C41 C42 C37 118.9(4)
C41 C42 C36 120.9(4)
C37 C42 C36 119.8(4)
C45 C43 C46 106.9(4)
C45 C43 C44 108.0(4)
C46 C43 C44 110.8(4)
C45 C43 C38 111.7(4)
C46 C43 C38 109.3(4)
C44 C43 C38 110.2(4)
C49X C47 C40 119.5(19)
C48 C47 C40 111.2(7)
C48 C47 C49 107.5(7)
C40 C47 C49 108.9(5)
C48 C47 C50 108.8(7)
C40 C47 C50 111.1(7)
C49 C47 C50 109.2(7)
C49X C47 C50X 110(2)
C40 C47 C50X 120(3)
C49X C47 C48X 102.9(17)
C40 C47 C48X 95.3(13)
C50X C47 C48X 104(2)
O4 C51 C56 120.5(4)
O4 C51 C52 118.1(4)
C56 C51 C52 121.4(4)
C53 C52 C51 116.9(4)
C53 C52 C57 122.3(4)
C51 C52 C57 120.8(4)
C52 C53 C54 123.6(4)
C55 C54 C53 116.9(4)
C55 C54 C61 122.5(4)
C53 C54 C61 120.7(4)
C54 C55 C56 122.8(4)
C55 C56 C51 118.4(4)
C55 C56 C36 122.0(4)
C51 C56 C36 119.6(4)
C58 C57 C59 107.7(5)
C58 C57 C60 107.7(5)
C59 C57 C60 110.4(5)
C58 C57 C52 110.9(4)
C59 C57 C52 109.8(4)
C60 C57 C52 110.3(4)
C64 C61 C62 109.9(4)
C64 C61 C54 110.2(4)
C62 C61 C54 109.4(4)
C64 C61 C63 107.1(4)
C62 C61 C63 108.4(4)
C54 C61 C63 111.9(4)
O5 C65 C70 121.8(4)
O5 C65 C66 117.4(4)
C70 C65 C66 120.8(4)
C67 C66 C65 119.0(4)
C67 C66 C79 120.2(4)
C65 C66 C79 120.8(4)
C68 C67 C66 121.9(5)
C67 C68 C69 117.6(4)
C67 C68 C75 119.8(4)
C69 C68 C75 122.7(4)
C68 C69 C70 123.5(4)
C69 C70 C65 117.0(4)
C69 C70 C71 120.1(4)
C65 C70 C71 122.9(4)
C72 C71 C73 107.0(4)
C72 C71 C70 112.6(4)
C73 C71 C70 110.6(4)
C72 C71 C74 106.8(4)
C73 C71 C74 110.7(4)
C70 C71 C74 109.1(4)
C76 C75 C77 110.5(5)
C76 C75 C78 109.5(5)
C77 C75 C78 106.7(5)
C76 C75 C68 109.0(4)
C77 C75 C68 112.4(4)
C78 C75 C68 108.7(4)
C94 C79 C66 115.0(3)
C94 C79 C85 113.5(4)
C66 C79 C85 109.0(3)
O6 C80 C85 119.4(4)
O6 C80 C81 120.4(4)
C85 C80 C81 120.0(4)
C82 C81 C80 116.8(4)
C82 C81 C86 119.8(4)
C80 C81 C86 123.3(4)
C81 C82 C83 124.0(4)
C84 C83 C82 117.4(4)
C84 C83 C90 122.7(4)
C82 C83 C90 119.8(4)
C83 C84 C85 121.3(4)
C80 C85 C84 119.7(4)
C80 C85 C79 121.6(4)
C84 C85 C79 118.6(4)
C89 C86 C87 107.6(4)
C89 C86 C88 108.3(4)
C87 C86 C88 109.0(4)
C89 C86 C81 111.8(4)
C87 C86 C81 109.1(4)
C88 C86 C81 111.0(4)
C91 C90 C92 108.2(6)
C91 C90 C83 112.8(4)
C92 C90 C83 109.0(5)
C91 C90 C93 109.4(6)
C92 C90 C93 108.9(6)
C83 C90 C93 108.5(5)
C95 C94 C99 117.2(4)
C95 C94 C79 121.9(4)
C99 C94 C79 120.8(4)
C96 C95 C94 121.9(4)
C97 C96 C95 119.2(4)
C97 C96 C100 122.5(4)
C95 C96 C100 118.0(4)
C96 C97 C98 120.2(5)
C99 C98 C97 120.3(5)
C98 C99 C94 121.1(4)
C96 C100 C120 114.5(4)
C96 C100 C106 111.0(4)
C120 C100 C106 112.4(4)
O7 C101 C106 120.4(4)
O7 C101 C102 117.6(4)
C106 C101 C102 121.9(5)
C103 C102 C101 116.3(5)
C103 C102 C17X 115.7(7)
C101 C102 C17X 125.8(7)
C103 C102 C107 124.1(6)
C101 C102 C107 118.7(6)
C104 C103 C102 124.1(5)
C103 C104 C105 117.2(5)
C103 C104 C111 122.6(5)
C105 C104 C111 120.2(5)
C106 C105 C104 121.9(5)
C105 C106 C101 118.4(4)
C105 C106 C100 122.1(4)
C101 C106 C100 119.4(4)
C110 C107 C108 109.6(11)
C110 C107 C109 105.9(10)
C108 C107 C109 109.0(10)
C110 C107 C102 110.8(7)
C108 C107 C102 105.3(11)
C109 C107 C102 116.2(9)
C102 C17X C18X 117.9(12)
C102 C17X C20X 118.8(12)
C18X C17X C20X 106.7(13)
C102 C17X C19X 97.1(12)
C18X C17X C19X 108.5(13)
C20X C17X C19X 106.4(12)
C113 C111 C104 111.9(8)
C12X C111 C104 121.8(11)
C113 C111 C112 113.1(9)
C104 C111 C112 108.1(7)
C12X C111 C14X 116.2(11)
C104 C111 C14X 114.5(7)
C113 C111 C114 112.6(7)
C104 C111 C114 108.2(6)
C112 C111 C114 102.4(7)
C12X C111 C13X 102.5(14)
C104 C111 C13X 102.4(9)
C14X C111 C13X 91.9(10)
O8 C115 C116 119.7(5)
O8 C115 C120 119.4(4)
C116 C115 C120 120.9(5)
C117 C116 C115 117.5(5)
C117 C116 C121 121.8(5)
C115 C116 C121 120.7(6)
C118 C117 C116 123.6(5)
C119 C118 C117 116.8(5)
C119 C118 C125 120.3(6)
C117 C118 C125 122.9(6)
C118 C119 C120 122.8(5)
C119 C120 C115 118.3(4)
C119 C120 C100 122.0(4)
C115 C120 C100 119.7(4)
C124 C121 C122 111.6(7)
C124 C121 C123 107.8(6)
C122 C121 C123 107.1(6)
C124 C121 C116 108.9(5)
C122 C121 C116 110.2(5)
C123 C121 C116 111.0(7)
C128 C125 C118 107.6(6)
C28X C125 C118 120(4)
C28X C125 C26X 111(3)
C118 C125 C26X 118(3)
C128 C125 C126 110.8(6)
C118 C125 C126 110.7(7)
C128 C125 C127 109.0(7)
C118 C125 C127 109.9(6)
C126 C125 C127 108.9(6)
C28X C125 C27X 106(2)
C118 C125 C27X 95(4)
C26X C125 C27X 105(2)
C129 N1 Nb1 171.3(5)
N1 C129 C130 175.8(7)
N2 C131 C132 179.3(7)
N3 C133 C134 177.0(9)
N4 C135 C136 173.5(11)
N5 C137 C138 174(3)

loop_
_geom_bond_atom_site_label_1
_geom_bond_atom_site_label_2
_geom_bond_distance
Nb1 O1 1.886(3)
Nb1 O5 1.921(3)
Nb1 O2 1.933(3)
Nb1 O6 1.946(3)
Nb1 N1 2.258(4)
Nb1 Cl1 2.4063(13)
O1 C1 1.386(5)
O2 C16 1.379(5)
O3 C37 1.386(5)
O4 C51 1.386(5)
O5 C65 1.380(5)
O6 C80 1.369(5)
O7 C101 1.380(6)
O8 C115 1.379(6)
C1 C6 1.398(6)
C1 C2 1.408(6)
C2 C3 1.398(6)
C2 C7 1.539(6)
C3 C4 1.389(6)
C4 C5 1.383(6)
C4 C11 1.542(7)
C5 C6 1.385(6)
C6 C15 1.521(6)
C7 C10 1.528(7)
C7 C9 1.531(6)
C7 C8 1.549(6)
C11 C14 1.522(9)
C11 C12 1.526(7)
C11 C13 1.528(9)
C15 C21 1.522(6)
C15 C30 1.532(6)
C16 C21 1.401(6)
C16 C17 1.418(6)
C17 C18 1.409(6)
C17 C22 1.545(7)
C18 C19 1.385(7)
C19 C20 1.376(6)
C19 C26 1.547(6)
C20 C21 1.395(6)
C22 C23 1.514(7)
C22 C24 1.540(7)
C22 C25 1.546(6)
C26 C27 1.512(7)
C26 C28 1.525(7)
C26 C29 1.532(8)
C30 C31 1.392(6)
C30 C35 1.398(6)
C31 C32 1.388(6)
C32 C33 1.381(6)
C32 C36 1.522(6)
C33 C34 1.389(6)
C34 C35 1.375(7)
C36 C56 1.526(6)
C36 C42 1.534(6)
C37 C42 1.395(6)
C37 C38 1.405(6)
C38 C39 1.396(6)
C38 C43 1.545(6)
C39 C40 1.386(7)
C40 C41 1.392(6)
C40 C47 1.532(7)
C41 C42 1.388(6)
C43 C45 1.528(6)
C43 C46 1.536(6)
C43 C44 1.538(7)
C47 C49X 1.512(19)
C47 C48 1.531(9)
C47 C49 1.542(11)
C47 C50 1.543(8)
C47 C50X 1.549(16)
C47 C48X 1.599(16)
C51 C56 1.395(6)
C51 C52 1.414(6)
C52 C53 1.385(7)
C52 C57 1.553(6)
C53 C54 1.400(6)
C54 C55 1.384(6)
C54 C61 1.538(7)
C55 C56 1.387(6)
C57 C58 1.528(7)
C57 C59 1.532(7)
C57 C60 1.537(8)
C61 C64 1.532(7)
C61 C62 1.534(7)
C61 C63 1.540(7)
C65 C70 1.403(6)
C65 C66 1.411(6)
C66 C67 1.393(6)
C66 C79 1.528(6)
C67 C68 1.386(6)
C68 C69 1.390(7)
C68 C75 1.554(6)
C69 C70 1.403(6)
C70 C71 1.538(7)
C71 C72 1.532(7)
C71 C73 1.536(7)
C71 C74 1.547(7)
C75 C76 1.512(8)
C75 C77 1.524(7)
C75 C78 1.536(8)
C79 C94 1.520(6)
C79 C85 1.529(6)
C80 C85 1.388(6)
C80 C81 1.424(6)
C81 C82 1.383(6)
C81 C86 1.547(6)
C82 C83 1.396(7)
C83 C84 1.377(6)
C83 C90 1.548(7)
C84 C85 1.404(6)
C86 C89 1.522(6)
C86 C87 1.525(7)
C86 C88 1.534(7)
C90 C91 1.511(8)
C90 C92 1.539(9)
C90 C93 1.564(10)
C94 C95 1.396(6)
C94 C99 1.413(6)
C95 C96 1.394(6)
C96 C97 1.386(6)
C96 C100 1.522(6)
C97 C98 1.387(6)
C98 C99 1.380(6)
C100 C120 1.524(6)
C100 C106 1.532(6)
C101 C106 1.393(7)
C101 C102 1.399(7)
C102 C103 1.385(8)
C102 C17X 1.465(17)
C102 C107 1.632(12)
C103 C104 1.373(8)
C104 C105 1.395(7)
C104 C111 1.516(8)
C105 C106 1.379(6)
C107 C110 1.505(11)
C107 C108 1.517(13)
C107 C109 1.565(15)
C17X C18X 1.520(14)
C17X C20X 1.528(13)
C17X C19X 1.574(17)
C111 C113 1.441(12)
C111 C12X 1.506(13)
C111 C112 1.565(10)
C111 C14X 1.594(12)
C111 C114 1.596(10)
C111 C13X 1.626(15)
C115 C116 1.391(7)
C115 C120 1.408(6)
C116 C117 1.388(8)
C116 C121 1.553(8)
C117 C118 1.387(8)
C118 C119 1.379(7)
C118 C125 1.534(8)
C119 C120 1.382(6)
C121 C124 1.529(10)
C121 C122 1.537(9)
C121 C123 1.553(10)
C125 C128 1.526(8)
C125 C28X 1.534(18)
C125 C26X 1.537(17)
C125 C126 1.537(9)
C125 C127 1.542(11)
C125 C27X 1.58(2)
N1 C129 1.120(8)
C129 C130 1.518(9)
N2 C131 1.134(7)
C131 C132 1.447(8)
N3 C133 1.163(9)
C133 C134 1.408(9)
N4 C135 1.144(10)
C135 C136 1.402(10)
N5 C137 1.11(3)
C137 C138 1.40(3)

loop_
_geom_hbond_atom_site_label_D
_geom_hbond_atom_site_label_H
_geom_hbond_atom_site_label_A
_geom_hbond_distance_DH
_geom_hbond_distance_HA
_geom_hbond_distance_DA
_geom_hbond_angle_DHA
O3 H3 N2 0.84 2.09 2.900(7) 163.0

loop_
_geom_torsion_atom_site_label_1
_geom_torsion_atom_site_label_2
_geom_torsion_atom_site_label_3
_geom_torsion_atom_site_label_4
_geom_torsion
O5 Nb1 O1 C1 -165.8(7)
O2 Nb1 O1 C1 15.2(7)
O6 Nb1 O1 C1 -73.6(7)
Cl1 Nb1 O1 C1 104.4(7)
Nb1 O1 C1 C6 24.6(9)
Nb1 O1 C1 C2 -157.1(5)
O1 C1 C2 C3 178.2(4)
C6 C1 C2 C3 -3.5(6)
O1 C1 C2 C7 -1.9(6)
C6 C1 C2 C7 176.3(4)
C1 C2 C3 C4 0.5(7)
C7 C2 C3 C4 -179.4(5)
C2 C3 C4 C5 1.8(8)
C2 C3 C4 C11 179.9(5)
C3 C4 C5 C6 -1.1(7)
C11 C4 C5 C6 -179.3(5)
C4 C5 C6 C1 -1.8(7)
C4 C5 C6 C15 -179.2(4)
O1 C1 C6 C5 -177.4(4)
C2 C1 C6 C5 4.2(7)
O1 C1 C6 C15 -0.1(6)
C2 C1 C6 C15 -178.4(4)
C3 C2 C7 C10 -113.9(5)
C1 C2 C7 C10 66.2(5)
C3 C2 C7 C9 7.0(6)
C1 C2 C7 C9 -172.9(4)
C3 C2 C7 C8 125.2(5)
C1 C2 C7 C8 -54.7(6)
C5 C4 C11 C14 -61.7(7)
C3 C4 C11 C14 120.2(6)
C5 C4 C11 C12 177.7(5)
C3 C4 C11 C12 -0.4(8)
C5 C4 C11 C13 58.9(7)
C3 C4 C11 C13 -119.1(6)
C5 C6 C15 C21 83.6(5)
C1 C6 C15 C21 -93.7(5)
C5 C6 C15 C30 -45.4(6)
C1 C6 C15 C30 137.3(4)
Nb1 O2 C16 C21 -28.2(8)
Nb1 O2 C16 C17 150.4(5)
O2 C16 C17 C18 -173.2(4)
C21 C16 C17 C18 5.3(6)
O2 C16 C17 C22 4.8(6)
C21 C16 C17 C22 -176.7(4)
C16 C17 C18 C19 -0.5(7)
C22 C17 C18 C19 -178.6(4)
C17 C18 C19 C20 -2.4(7)
C17 C18 C19 C26 177.9(4)
C18 C19 C20 C21 0.7(6)
C26 C19 C20 C21 -179.6(4)
C19 C20 C21 C16 4.0(6)
C19 C20 C21 C15 -178.8(4)
O2 C16 C21 C20 171.5(4)
C17 C16 C21 C20 -7.0(6)
O2 C16 C21 C15 -5.6(6)
C17 C16 C21 C15 175.8(4)
C6 C15 C21 C20 -76.6(5)
C30 C15 C21 C20 49.9(5)
C6 C15 C21 C16 100.5(5)
C30 C15 C21 C16 -132.9(4)
C18 C17 C22 C23 103.8(5)
C16 C17 C22 C23 -74.1(6)
C18 C17 C22 C24 -133.3(4)
C16 C17 C22 C24 48.7(6)
C18 C17 C22 C25 -15.3(6)
C16 C17 C22 C25 166.7(4)
C20 C19 C26 C27 59.3(6)
C18 C19 C26 C27 -121.0(6)
C20 C19 C26 C28 -60.9(6)
C18 C19 C26 C28 118.8(5)
C20 C19 C26 C29 179.8(4)
C18 C19 C26 C29 -0.5(7)
C6 C15 C30 C31 138.6(4)
C21 C15 C30 C31 12.5(6)
C6 C15 C30 C35 -46.6(5)
C21 C15 C30 C35 -172.7(4)
C35 C30 C31 C32 1.2(6)
C15 C30 C31 C32 176.1(4)
C30 C31 C32 C33 -0.5(7)
C30 C31 C32 C36 175.7(4)
C31 C32 C33 C34 -1.0(7)
C36 C32 C33 C34 -177.1(4)
C32 C33 C34 C35 1.9(7)
C33 C34 C35 C30 -1.1(8)
C31 C30 C35 C34 -0.4(7)
C15 C30 C35 C34 -175.5(4)
C33 C32 C36 C56 -31.9(6)
C31 C32 C36 C56 152.0(4)
C33 C32 C36 C42 94.5(5)
C31 C32 C36 C42 -81.6(5)
O3 C37 C38 C39 177.6(4)
C42 C37 C38 C39 0.5(7)
O3 C37 C38 C43 0.7(7)
C42 C37 C38 C43 -176.3(4)
C37 C38 C39 C40 0.7(7)
C43 C38 C39 C40 177.6(5)
C38 C39 C40 C41 -1.2(8)
C38 C39 C40 C47 -179.4(5)
C39 C40 C41 C42 0.5(8)
C47 C40 C41 C42 178.7(5)
C40 C41 C42 C37 0.7(7)
C40 C41 C42 C36 -172.1(5)
O3 C37 C42 C41 -178.2(4)
C38 C37 C42 C41 -1.2(7)
O3 C37 C42 C36 -5.4(7)
C38 C37 C42 C36 171.6(4)
C32 C36 C42 C41 -31.4(6)
C56 C36 C42 C41 96.2(5)
C32 C36 C42 C37 155.9(4)
C56 C36 C42 C37 -76.5(5)
C39 C38 C43 C45 1.3(7)
C37 C38 C43 C45 178.0(5)
C39 C38 C43 C46 -116.7(5)
C37 C38 C43 C46 60.0(6)
C39 C38 C43 C44 121.3(5)
C37 C38 C43 C44 -61.9(6)
C39 C40 C47 C49X 150(3)
C41 C40 C47 C49X -28(3)
C39 C40 C47 C48 -125.8(9)
C41 C40 C47 C48 56.1(10)
C39 C40 C47 C49 115.9(8)
C41 C40 C47 C49 -62.2(8)
C39 C40 C47 C50 -4.4(10)
C41 C40 C47 C50 177.5(7)
C39 C40 C47 C50X 8(3)
C41 C40 C47 C50X -170(3)
C39 C40 C47 C48X -102.1(19)
C41 C40 C47 C48X 79.8(19)
O4 C51 C52 C53 179.5(4)
C56 C51 C52 C53 -1.9(7)
O4 C51 C52 C57 -1.4(7)
C56 C51 C52 C57 177.2(4)
C51 C52 C53 C54 0.4(7)
C57 C52 C53 C54 -178.7(4)
C52 C53 C54 C55 0.3(7)
C52 C53 C54 C61 179.0(4)
C53 C54 C55 C56 0.4(7)
C61 C54 C55 C56 -178.2(4)
C54 C55 C56 C51 -1.9(7)
C54 C55 C56 C36 177.9(4)
O4 C51 C56 C55 -178.8(4)
C52 C51 C56 C55 2.6(7)
O4 C51 C56 C36 1.4(7)
C52 C51 C56 C36 -177.2(4)
C32 C36 C56 C55 110.2(5)
C42 C36 C56 C55 -15.9(6)
C32 C36 C56 C51 -70.1(5)
C42 C36 C56 C51 163.9(4)
C53 C52 C57 C58 0.0(7)
C51 C52 C57 C58 -179.0(5)
C53 C52 C57 C59 118.9(5)
C51 C52 C57 C59 -60.1(6)
C53 C52 C57 C60 -119.2(5)
C51 C52 C57 C60 61.8(6)
C55 C54 C61 C64 -125.0(5)
C53 C54 C61 C64 56.4(6)
C55 C54 C61 C62 114.1(5)
C53 C54 C61 C62 -64.5(6)
C55 C54 C61 C63 -5.9(6)
C53 C54 C61 C63 175.5(4)
Nb1 O5 C65 C70 164.4(6)
Nb1 O5 C65 C66 -16.5(10)
O5 C65 C66 C67 175.0(4)
C70 C65 C66 C67 -5.9(6)
O5 C65 C66 C79 -4.0(6)
C70 C65 C66 C79 175.1(4)
C65 C66 C67 C68 2.9(6)
C79 C66 C67 C68 -178.1(4)
C66 C67 C68 C69 0.4(7)
C66 C67 C68 C75 179.5(4)
C67 C68 C69 C70 -0.9(7)
C75 C68 C69 C70 -180.0(5)
C68 C69 C70 C65 -2.0(7)
C68 C69 C70 C71 177.4(4)
O5 C65 C70 C69 -175.6(4)
C66 C65 C70 C69 5.3(6)
O5 C65 C70 C71 5.0(7)
C66 C65 C70 C71 -174.0(4)
C69 C70 C71 C72 -1.4(7)
C65 C70 C71 C72 177.9(4)
C69 C70 C71 C73 118.3(5)
C65 C70 C71 C73 -62.4(6)
C69 C70 C71 C74 -119.8(5)
C65 C70 C71 C74 59.6(6)
C67 C68 C75 C76 62.6(6)
C69 C68 C75 C76 -118.4(6)
C67 C68 C75 C77 -174.6(5)
C69 C68 C75 C77 4.4(8)
C67 C68 C75 C78 -56.7(6)
C69 C68 C75 C78 122.3(5)
C67 C66 C79 C94 42.4(5)
C65 C66 C79 C94 -138.6(4)
C67 C66 C79 C85 -86.4(5)
C65 C66 C79 C85 92.6(5)
Nb1 O6 C80 C85 42.6(8)
Nb1 O6 C80 C81 -142.2(4)
O6 C80 C81 C82 174.7(4)
C85 C80 C81 C82 -10.0(7)
O6 C80 C81 C86 -9.2(7)
C85 C80 C81 C86 166.1(4)
C80 C81 C82 C83 4.9(8)
C86 C81 C82 C83 -171.3(5)
C81 C82 C83 C84 1.5(8)
C81 C82 C83 C90 178.4(5)
C82 C83 C84 C85 -3.0(8)
C90 C83 C84 C85 -179.9(5)
O6 C80 C85 C84 -175.9(4)
C81 C80 C85 C84 8.8(7)
O6 C80 C85 C79 2.7(6)
C81 C80 C85 C79 -172.6(4)
C83 C84 C85 C80 -2.1(7)
C83 C84 C85 C79 179.2(5)
C94 C79 C85 C80 130.3(4)
C66 C79 C85 C80 -100.1(5)
C94 C79 C85 C84 -51.0(5)
C66 C79 C85 C84 78.6(5)
C82 C81 C86 C89 5.4(6)
C80 C81 C86 C89 -170.6(4)
C82 C81 C86 C87 124.2(5)
C80 C81 C86 C87 -51.8(6)
C82 C81 C86 C88 -115.6(5)
C80 C81 C86 C88 68.4(6)
C84 C83 C90 C91 -5.2(9)
C82 C83 C90 C91 178.0(7)
C84 C83 C90 C92 -125.3(6)
C82 C83 C90 C92 57.9(8)
C84 C83 C90 C93 116.2(6)
C82 C83 C90 C93 -60.5(7)
C66 C79 C94 C95 23.3(6)
C85 C79 C94 C95 149.7(4)
C66 C79 C94 C99 -160.3(4)
C85 C79 C94 C99 -33.9(5)
C99 C94 C95 C96 1.1(6)
C79 C94 C95 C96 177.7(4)
C94 C95 C96 C97 -2.6(6)
C94 C95 C96 C100 171.3(4)
C95 C96 C97 C98 2.5(7)
C100 C96 C97 C98 -171.1(4)
C96 C97 C98 C99 -1.0(7)
C97 C98 C99 C94 -0.4(7)
C95 C94 C99 C98 0.3(6)
C79 C94 C99 C98 -176.2(4)
C97 C96 C100 C120 -43.9(6)
C95 C96 C100 C120 142.5(4)
C97 C96 C100 C106 84.8(5)
C95 C96 C100 C106 -88.9(5)
O7 C101 C102 C103 177.9(6)
C106 C101 C102 C103 -2.4(11)
O7 C101 C102 C17X -19.4(14)
C106 C101 C102 C17X 160.2(11)
O7 C101 C102 C107 8.1(11)
C106 C101 C102 C107 -172.2(8)
C101 C102 C103 C104 -1.5(12)
C17X C102 C103 C104 -165.9(10)
C107 C102 C103 C104 167.7(9)
C102 C103 C104 C105 3.9(12)
C102 C103 C104 C111 -178.4(7)
C103 C104 C105 C106 -2.5(10)
C111 C104 C105 C106 179.7(6)
C104 C105 C106 C101 -1.1(9)
C104 C105 C106 C100 -178.8(5)
O7 C101 C106 C105 -176.7(5)
C102 C101 C106 C105 3.7(9)
O7 C101 C106 C100 1.1(8)
C102 C101 C106 C100 -178.5(6)
C96 C100 C106 C105 -19.7(7)
C120 C100 C106 C105 110.0(5)
C96 C100 C106 C101 162.6(5)
C120 C100 C106 C101 -67.6(6)
C103 C102 C107 C110 0.6(15)
C101 C102 C107 C110 169.5(9)
C17X C102 C107 C110 -76.4(19)
C103 C102 C107 C108 119.0(11)
C101 C102 C107 C108 -72.0(13)
C17X C102 C107 C108 42.1(19)
C103 C102 C107 C109 -120.3(10)
C101 C102 C107 C109 48.6(12)
C17X C102 C107 C109 163(2)
C103 C102 C17X C18X 132.4(13)
C101 C102 C17X C18X -30(2)
C107 C102 C17X C18X -111(2)
C103 C102 C17X C20X 0.9(18)
C101 C102 C17X C20X -161.8(11)
C107 C102 C17X C20X 117(3)
C103 C102 C17X C19X -112.3(11)
C101 C102 C17X C19X 85.0(13)
C107 C102 C17X C19X 4.1(15)
C103 C104 C111 C113 -110.0(10)
C105 C104 C111 C113 67.6(10)
C103 C104 C111 C12X 25.3(17)
C105 C104 C111 C12X -157.0(15)
C103 C104 C111 C112 15.2(11)
C105 C104 C111 C112 -167.2(8)
C103 C104 C111 C14X 174.0(13)
C105 C104 C111 C14X -8.3(15)
C103 C104 C111 C114 125.4(8)
C105 C104 C111 C114 -57.0(9)
C103 C104 C111 C13X -88.0(10)
C105 C104 C111 C13X 89.6(9)
O8 C115 C116 C117 -177.9(5)
C120 C115 C116 C117 0.0(8)
O8 C115 C116 C121 1.0(8)
C120 C115 C116 C121 178.8(5)
C115 C116 C117 C118 -1.6(8)
C121 C116 C117 C118 179.6(5)
C116 C117 C118 C119 0.7(8)
C116 C117 C118 C125 -179.5(5)
C117 C118 C119 C120 1.9(8)
C125 C118 C119 C120 -177.9(5)
C118 C119 C120 C115 -3.4(7)
C118 C119 C120 C100 172.7(4)
O8 C115 C120 C119 -179.7(4)
C116 C115 C120 C119 2.4(7)
O8 C115 C120 C100 4.1(7)
C116 C115 C120 C100 -173.7(4)
C96 C100 C120 C119 117.1(5)
C106 C100 C120 C119 -10.8(6)
C96 C100 C120 C115 -66.9(6)
C106 C100 C120 C115 165.2(4)
C117 C116 C121 C124 115.2(7)
C115 C116 C121 C124 -63.6(7)
C117 C116 C121 C122 -122.0(7)
C115 C116 C121 C122 59.2(8)
C117 C116 C121 C123 -3.4(8)
C115 C116 C121 C123 177.8(6)
C119 C118 C125 C128 -67.0(9)
C117 C118 C125 C128 113.3(8)
C119 C118 C125 C28X -79(4)
C117 C118 C125 C28X 101(4)
C119 C118 C125 C26X 141(5)
C117 C118 C125 C26X -38(5)
C119 C118 C125 C126 171.8(7)
C117 C118 C125 C126 -7.9(9)
C119 C118 C125 C127 51.5(8)
C117 C118 C125 C127 -128.2(8)
C119 C118 C125 C27X 32(4)
C117 C118 C125 C27X -148(4)

loop_
_platon_squeeze_void_nr
_platon_squeeze_void_average_x
_platon_squeeze_void_average_y
_platon_squeeze_void_average_z
_platon_squeeze_void_volume
_platon_squeeze_void_count_electrons
_platon_squeeze_void_content
1 0.000 0.000 0.000 129 10 ' '
2 0.500 0.000 0.500 13 1 ' '
3 0.388 0.079 0.238 9 0 ' '
4 0.240 0.095 0.150 9 1 ' '
5 0.356 0.141 0.586 27 1 ' '
6 0.455 0.167 0.742 7 0 ' '
7 0.888 0.243 0.228 14 1 ' '
8 0.888 0.257 0.728 14 1 ' '
9 0.356 0.359 0.086 27 1 ' '
10 0.455 0.333 0.242 7 0 ' '
11 0.000 0.500 0.500 129 10 ' '
12 0.240 0.405 0.650 9 1 ' '
13 0.388 0.420 0.738 9 0 ' '
14 0.500 0.500 1.000 13 1 ' '
15 0.612 0.579 0.262 9 0 ' '
16 0.760 0.595 0.350 9 1 ' '
17 0.644 0.641 0.914 27 1 ' '
18 0.545 0.667 0.758 7 0 ' '
19 0.112 0.743 0.271 14 1 ' '
20 0.112 0.757 0.771 14 1 ' '
21 0.644 0.859 0.414 27 1 ' '
22 0.545 0.833 0.258 7 0 ' '
23 0.760 0.905 0.850 9 1 ' '
24 0.612 0.920 0.762 9 0 ' '
